data_7060912
loop_
_publ_author_name
'Rahman, Shofiur'
'Tomiyasu, Hirotsugu'
'Wang, Chuan-Zeng'
'Georghiou, Paris E.'
'Alodhayb, Abdullah'
'Carpenter-Warren, Cameron L.'
'Elsegood, Mark R. J.'
'Teat, Simon J.'
'Redshaw, Carl'
'Yamato, Takehiko'

_publ_section_title
;
 Allosteric binding properties of a 1,3-alternate thiacalix[4]arene-based
 receptor having phenylthiourea and 2-pyridylmethyl moieties on opposite
 faces
;
_journal_issue 41
_journal_name_full 'New Journal of Chemistry'
_journal_page_first 19235
_journal_page_last 19243
_journal_paper_doi 10.1039/D1NJ02991F
_journal_volume 45
_journal_year 2021
_chemical_formula_moiety 'C70 H78 N6 O4 S6, C57 H67 N4 O4 S4 1+, Cl 1-, C1 H1 Cl3'
_chemical_formula_sum 'C128 H146 Cl4 N10 O8 S10'
_chemical_formula_weight 2414.94
_space_group_crystal_system orthorhombic
_space_group_IT_number 61
_space_group_name_Hall '-P 2ac 2ab'
_space_group_name_H-M_alt 'P b c a'
_atom_sites_solution_hydrogens mixed
_atom_sites_solution_primary iterative
_atom_sites_solution_secondary difmap
_audit_creation_method SHELXL-2018/3
_audit_update_record
;
2021-04-06 deposited with the CCDC.	2021-08-23 downloaded from the CCDC.
;
_cell_angle_alpha 90
_cell_angle_beta 90
_cell_angle_gamma 90
_cell_formula_units_Z 8
_cell_length_a 26.9078(10)
_cell_length_b 27.1717(11)
_cell_length_c 34.4369(13)
_cell_measurement_reflns_used 9376
_cell_measurement_temperature 150(2)
_cell_measurement_theta_max 27.866
_cell_measurement_theta_min 2.257
_cell_volume 25177.9(17)
_computing_cell_refinement 'Bruker SAINT'
_computing_data_collection 'Bruker APEX 2'
_computing_data_reduction 'Bruker SAINT'
_computing_molecular_graphics 'Bruker SHELXTL'
_computing_publication_material 'Bruker SHELXTL'
_computing_structure_refinement 'SHELXL-2018/3 (Sheldrick, 2018)'
_computing_structure_solution 'SHELXT 2014/4 (Sheldrick, 2014)'
_diffrn_ambient_temperature 150(2)
_diffrn_detector_area_resol_mean 10.42
_diffrn_measured_fraction_theta_full 0.999
_diffrn_measured_fraction_theta_max 0.997
_diffrn_measurement_device_type 'Bruker D8 with PHOTON 100 detector'
_diffrn_measurement_method '\w/\q shutterless scans'
_diffrn_radiation_type synchrotron
_diffrn_radiation_wavelength 0.7749
_diffrn_reflns_av_R_equivalents 0.0548
_diffrn_reflns_av_unetI/netI 0.0272
_diffrn_reflns_Laue_measured_fraction_full 0.999
_diffrn_reflns_Laue_measured_fraction_max 0.997
_diffrn_reflns_limit_h_max 32
_diffrn_reflns_limit_h_min -32
_diffrn_reflns_limit_k_max 32
_diffrn_reflns_limit_k_min -32
_diffrn_reflns_limit_l_max 41
_diffrn_reflns_limit_l_min -41
_diffrn_reflns_number 218318
_diffrn_reflns_point_group_measured_fraction_full 0.999
_diffrn_reflns_point_group_measured_fraction_max 0.997
_diffrn_reflns_theta_full 27.706
_diffrn_reflns_theta_max 27.942
_diffrn_reflns_theta_min 2.094
_diffrn_source 'ALS Station 11.3.1'
_exptl_absorpt_coefficient_mu 0.400
_exptl_absorpt_correction_T_max 0.988
_exptl_absorpt_correction_T_min 0.942
_exptl_absorpt_correction_type multi-scan
_exptl_absorpt_process_details 'SADABS v2012/1, Sheldrick, G.M., (2012)'
_exptl_crystal_colour yellow
_exptl_crystal_density_diffrn 1.274
_exptl_crystal_density_method 'not measured'
_exptl_crystal_description tablet
_exptl_crystal_F_000 10208
_exptl_crystal_recrystallization_method 'Re-crystallisation from solvent: chloroform/acetonitrile'
_exptl_crystal_size_max 0.150
_exptl_crystal_size_mid 0.150
_exptl_crystal_size_min 0.030
_refine_diff_density_max 0.614
_refine_diff_density_min -0.883
_refine_diff_density_rms 0.065
_refine_ls_extinction_method none
_refine_ls_goodness_of_fit_ref 1.055
_refine_ls_hydrogen_treatment mixed
_refine_ls_matrix_type full
_refine_ls_number_parameters 1520
_refine_ls_number_reflns 23240
_refine_ls_number_restraints 134
_refine_ls_restrained_S_all 1.072
_refine_ls_R_factor_all 0.0764
_refine_ls_R_factor_gt 0.0513
_refine_ls_shift/su_max 0.002
_refine_ls_shift/su_mean 0.000
_refine_ls_structure_factor_coef Fsqd
_refine_ls_weighting_details 'w=1/[\s^2^(Fo^2^)+(0.0677P)^2^+37.4913P] where P=(Fo^2^+2Fc^2^)/3'
_refine_ls_weighting_scheme calc
_refine_ls_wR_factor_gt 0.1292
_refine_ls_wR_factor_ref 0.1555
_reflns_Friedel_coverage 0.000
_reflns_number_gt 17514
_reflns_number_total 23240
_reflns_threshold_expression 'I > 2\s(I)'
_cod_data_source_file d1nj02991f2.cif
_cod_data_source_block 5a
_cod_depositor_comments 'Adding full bibliography for 7060912.cif.'
_cod_database_code 7060912
_shelx_shelxl_version_number 2018/3
_shelx_space_group_comment
;
The symmetry employed for this shelxl refinement is uniquely defined
by the following loop, which should always be used as a source of
symmetry information in preference to the above space-group names.
They are only intended as comments.
;
_shelx_estimated_absorpt_t_min 0.942
_shelx_estimated_absorpt_t_max 0.988

loop_
_space_group_symop_operation_xyz
'x, y, z'
'-x+1/2, -y, z+1/2'
'-x, y+1/2, -z+1/2'
'x+1/2, -y+1/2, -z'
'-x, -y, -z'
'x-1/2, y, -z-1/2'
'x, -y-1/2, z-1/2'
'-x-1/2, y-1/2, z'

loop_
_atom_site_label
_atom_site_type_symbol
_atom_site_fract_x
_atom_site_fract_y
_atom_site_fract_z
_atom_site_U_iso_or_equiv
_atom_site_adp_type
_atom_site_occupancy
_atom_site_site_symmetry_order
_atom_site_calc_flag
_atom_site_refinement_flags_posn
_atom_site_refinement_flags_adp
_atom_site_refinement_flags_occupancy
_atom_site_disorder_assembly
_atom_site_disorder_group
O1 O 0.60434(7) 0.53531(7) 0.68343(5) 0.0294(4) Uani 1 1 d . . . . .
C1 C 0.64245(9) 0.56271(10) 0.66756(7) 0.0259(6) Uani 1 1 d . . . . .
C2 C 0.67383(10) 0.54188(10) 0.63942(8) 0.0274(6) Uani 1 1 d . . . . .
C3 C 0.71323(10) 0.56901(11) 0.62478(8) 0.0290(6) Uani 1 1 d . . . . .
H3A H 0.733837 0.554820 0.605378 0.035 Uiso 1 1 calc R U . . .
C4 C 0.72343(10) 0.61652(11) 0.63773(8) 0.0279(6) Uani 1 1 d . . . . .
C5 C 0.69043(10) 0.63765(10) 0.66390(8) 0.0270(6) Uani 1 1 d . . . . .
H5A H 0.695178 0.670864 0.671675 0.032 Uiso 1 1 calc R U . . .
C6 C 0.65043(9) 0.61109(10) 0.67902(7) 0.0261(6) Uani 1 1 d . . . . .
S1 S 0.62001(2) 0.64046(3) 0.71827(2) 0.03092(16) Uani 1 1 d . . . . .
C7 C 0.77017(11) 0.64318(11) 0.62332(8) 0.0336(6) Uani 1 1 d . . . . .
C8 C 0.81570(12) 0.61099(15) 0.63209(12) 0.0554(10) Uani 1 1 d . . . . .
H8A H 0.846062 0.629225 0.625757 0.083 Uiso 1 1 calc R U . . .
H8B H 0.814195 0.580926 0.616415 0.083 Uiso 1 1 calc R U . . .
H8C H 0.815917 0.602273 0.659706 0.083 Uiso 1 1 calc R U . . .
C9 C 0.76589(14) 0.65096(13) 0.57938(9) 0.0460(8) Uani 1 1 d . . . . .
H9A H 0.736115 0.670434 0.573692 0.069 Uiso 1 1 calc R U . . .
H9B H 0.763458 0.618955 0.566393 0.069 Uiso 1 1 calc R U . . .
H9C H 0.795363 0.668455 0.569952 0.069 Uiso 1 1 calc R U . . .
C10 C 0.77787(13) 0.69219(13) 0.64383(10) 0.0466(8) Uani 1 1 d . . . . .
H10A H 0.808828 0.707275 0.634722 0.070 Uiso 1 1 calc R U . . .
H10B H 0.779822 0.686741 0.671916 0.070 Uiso 1 1 calc R U . . .
H10C H 0.749910 0.714113 0.638050 0.070 Uiso 1 1 calc R U . . .
O2 O 0.54371(7) 0.63972(7) 0.65248(5) 0.0299(4) Uani 1 1 d . . . . .
C11 C 0.52458(10) 0.62823(10) 0.68839(7) 0.0257(6) Uani 1 1 d . . . . .
C12 C 0.55677(10) 0.62252(10) 0.71978(7) 0.0257(5) Uani 1 1 d . . . . .
C13 C 0.53866(10) 0.60971(11) 0.75635(7) 0.0285(6) Uani 1 1 d . . . . .
H13 H 0.561342 0.606127 0.777300 0.034 Uiso 1 1 calc R U . . .
C14 C 0.48824(10) 0.60205(11) 0.76295(7) 0.0285(6) Uani 1 1 d . . . . .
C15 C 0.45683(10) 0.60646(11) 0.73140(7) 0.0284(6) Uani 1 1 d . . . . .
H15 H 0.422307 0.600700 0.734966 0.034 Uiso 1 1 calc R U . . .
C16 C 0.47406(10) 0.61910(10) 0.69441(7) 0.0265(6) Uani 1 1 d . . . . .
S2 S 0.42693(2) 0.62805(3) 0.65921(2) 0.03070(16) Uani 1 1 d . . . . .
C17 C 0.46847(11) 0.59163(12) 0.80403(8) 0.0351(7) Uani 1 1 d . . . . .
C18 C 0.46665(18) 0.64101(15) 0.82549(10) 0.0621(11) Uani 1 1 d . . . . .
H18A H 0.455116 0.635715 0.852160 0.093 Uiso 1 1 calc R U . . .
H18B H 0.443721 0.663281 0.812070 0.093 Uiso 1 1 calc R U . . .
H18C H 0.499944 0.655620 0.825967 0.093 Uiso 1 1 calc R U . . .
C19 C 0.50293(12) 0.55701(13) 0.82622(9) 0.0428(8) Uani 1 1 d . . . . .
H19A H 0.489806 0.551674 0.852428 0.064 Uiso 1 1 calc R U . . .
H19B H 0.536132 0.571671 0.827926 0.064 Uiso 1 1 calc R U . . .
H19C H 0.504981 0.525440 0.812546 0.064 Uiso 1 1 calc R U . . .
C20 C 0.41721(12) 0.56808(18) 0.80315(10) 0.0609(11) Uani 1 1 d . . . . .
H20A H 0.418574 0.537507 0.788088 0.091 Uiso 1 1 calc R U . . .
H20B H 0.393528 0.590794 0.791057 0.091 Uiso 1 1 calc R U . . .
H20C H 0.406500 0.560763 0.829728 0.091 Uiso 1 1 calc R U . . .
O3 O 0.47036(7) 0.52283(8) 0.64529(5) 0.0326(4) Uani 1 1 d . . . . .
C21 C 0.46276(10) 0.55181(11) 0.61300(7) 0.0282(6) Uani 1 1 d . . . . .
C22 C 0.44783(10) 0.60052(11) 0.61552(7) 0.0281(6) Uani 1 1 d . . . . .
C23 C 0.44236(10) 0.62914(11) 0.58197(8) 0.0287(6) Uani 1 1 d . . . . .
H23 H 0.431693 0.662330 0.584350 0.034 Uiso 1 1 calc R U . . .
C24 C 0.45218(9) 0.61014(11) 0.54522(7) 0.0276(6) Uani 1 1 d . . . . .
C25 C 0.46781(10) 0.56119(11) 0.54321(7) 0.0288(6) Uani 1 1 d . . . . .
H25 H 0.475513 0.547331 0.518604 0.035 Uiso 1 1 calc R U . . .
C26 C 0.47237(10) 0.53226(10) 0.57627(8) 0.0280(6) Uani 1 1 d . . . . .
S3 S 0.48178(3) 0.46826(3) 0.56930(2) 0.03233(16) Uani 1 1 d . . . . .
C27 C 0.44709(10) 0.64073(11) 0.50802(7) 0.0292(6) Uani 1 1 d . . . . .
C28 C 0.42423(12) 0.69121(11) 0.51570(9) 0.0397(7) Uani 1 1 d . . . . .
H28A H 0.392160 0.687142 0.528803 0.059 Uiso 1 1 calc R U . . .
H28B H 0.419263 0.708416 0.490996 0.059 Uiso 1 1 calc R U . . .
H28C H 0.446591 0.710474 0.532239 0.059 Uiso 1 1 calc R U . . .
C29 C 0.49864(11) 0.64803(13) 0.49004(9) 0.0406(7) Uani 1 1 d . . . . .
H29A H 0.519369 0.667415 0.507747 0.061 Uiso 1 1 calc R U . . .
H29B H 0.495371 0.665456 0.465254 0.061 Uiso 1 1 calc R U . . .
H29C H 0.514158 0.615887 0.485611 0.061 Uiso 1 1 calc R U . . .
C30 C 0.41362(11) 0.61325(12) 0.47909(8) 0.0339(6) Uani 1 1 d . . . . .
H30A H 0.427854 0.580789 0.473598 0.051 Uiso 1 1 calc R U . . .
H30B H 0.411274 0.632164 0.454928 0.051 Uiso 1 1 calc R U . . .
H30C H 0.380377 0.609266 0.490288 0.051 Uiso 1 1 calc R U . . .
O4 O 0.58062(7) 0.52225(7) 0.58862(5) 0.0291(4) Uani 1 1 d . . . . .
C31 C 0.57528(10) 0.47583(10) 0.60389(7) 0.0274(6) Uani 1 1 d . . . . .
C32 C 0.61392(10) 0.45472(10) 0.62495(8) 0.0295(6) Uani 1 1 d . . . . .
C33 C 0.60819(11) 0.40873(10) 0.64252(8) 0.0312(6) Uani 1 1 d . . . . .
H33 H 0.635116 0.395017 0.656709 0.037 Uiso 1 1 calc R U . . .
C34 C 0.56376(11) 0.38251(10) 0.63966(8) 0.0320(6) Uani 1 1 d . . . . .
C35 C 0.52539(11) 0.40441(11) 0.61842(8) 0.0311(6) Uani 1 1 d . . . . .
H35 H 0.494655 0.387465 0.616038 0.037 Uiso 1 1 calc R U . . .
C36 C 0.53058(10) 0.45005(10) 0.60069(7) 0.0282(6) Uani 1 1 d . . . . .
S4 S 0.67478(3) 0.47913(3) 0.62534(2) 0.03714(18) Uani 1 1 d . . . . .
C37 C 0.55627(12) 0.33207(11) 0.65891(9) 0.0382(7) Uani 1 1 d . . . . .
C38 C 0.51170(14) 0.33450(13) 0.68669(10) 0.0499(9) Uani 1 1 d . . . . .
H38A H 0.505283 0.301700 0.697410 0.075 Uiso 1 1 calc R U . . .
H38B H 0.482307 0.345908 0.672499 0.075 Uiso 1 1 calc R U . . .
H38C H 0.519070 0.357435 0.707878 0.075 Uiso 1 1 calc R U . . .
C39 C 0.60165(15) 0.31561(13) 0.68202(11) 0.0536(9) Uani 1 1 d . . . . .
H39A H 0.608219 0.339328 0.702828 0.080 Uiso 1 1 calc R U . . .
H39B H 0.630540 0.313804 0.664751 0.080 Uiso 1 1 calc R U . . .
H39C H 0.595346 0.283102 0.693326 0.080 Uiso 1 1 calc R U . . .
C40 C 0.54593(14) 0.29386(12) 0.62729(10) 0.0481(8) Uani 1 1 d . . . . .
H40A H 0.574565 0.291818 0.609782 0.072 Uiso 1 1 calc R U . . .
H40B H 0.516403 0.303626 0.612513 0.072 Uiso 1 1 calc R U . . .
H40C H 0.540189 0.261677 0.639321 0.072 Uiso 1 1 calc R U . . .
C41 C 0.62084(11) 0.50643(12) 0.71557(8) 0.0355(7) Uani 1 1 d . . . . .
H41A H 0.631654 0.528034 0.737121 0.043 Uiso 1 1 calc R U . . .
H41B H 0.649216 0.485438 0.707785 0.043 Uiso 1 1 calc R U . . .
C42 C 0.57761(11) 0.47498(11) 0.72820(8) 0.0340(6) Uani 1 1 d . . . . .
H42A H 0.552324 0.495474 0.741414 0.041 Uiso 1 1 calc R U . . .
H42B H 0.561953 0.459228 0.705340 0.041 Uiso 1 1 calc R U . . .
N1 N 0.59635(10) 0.43779(10) 0.75451(7) 0.0374(6) Uani 1 1 d . . . . .
H1 H 0.6266(14) 0.4303(13) 0.7526(10) 0.045 Uiso 1 1 d . U . . .
C43 C 0.56770(11) 0.41052(11) 0.77804(8) 0.0338(6) Uani 1 1 d . . . . .
S5 S 0.50656(3) 0.41908(3) 0.78216(2) 0.0432(2) Uani 1 1 d . . . . .
N2 N 0.59361(10) 0.37500(10) 0.79700(8) 0.0395(6) Uani 1 1 d . . . . .
H2 H 0.6247(14) 0.3714(13) 0.7916(10) 0.047 Uiso 1 1 d . U . . .
C44 C 0.57741(12) 0.34580(12) 0.82888(9) 0.0420(8) Uani 1 1 d . . . . .
C45 C 0.59336(15) 0.29767(13) 0.83034(12) 0.0554(9) Uani 1 1 d . . . . .
H45 H 0.612553 0.284257 0.809743 0.067 Uiso 1 1 calc R U . . .
C46 C 0.58097(19) 0.26889(16) 0.86241(15) 0.0760(15) Uani 1 1 d . . . . .
H46 H 0.592298 0.235827 0.863790 0.091 Uiso 1 1 calc R U . . .
C47 C 0.55293(19) 0.2875(2) 0.89169(14) 0.0784(16) Uani 1 1 d . . . . .
H47 H 0.544302 0.267391 0.913215 0.094 Uiso 1 1 calc R U . . .
C48 C 0.53722(15) 0.3350(2) 0.89014(11) 0.0685(13) Uani 1 1 d . . . . .
H48 H 0.517598 0.347910 0.910700 0.082 Uiso 1 1 calc R U . . .
C49 C 0.54948(13) 0.36501(15) 0.85893(9) 0.0494(9) Uani 1 1 d . . . . .
H49 H 0.538779 0.398315 0.858242 0.059 Uiso 1 1 calc R U . . .
C50 C 0.42710(12) 0.50452(13) 0.66421(10) 0.0436(8) Uani 1 1 d . . . . .
H50A H 0.402575 0.493192 0.644730 0.052 Uiso 1 1 calc R U . . .
H50B H 0.411611 0.530805 0.680012 0.052 Uiso 1 1 calc R U . . .
C51 C 0.44243(12) 0.46252(13) 0.68968(9) 0.0441(8) Uani 1 1 d . . . . .
H51A H 0.448743 0.433183 0.673368 0.053 Uiso 1 1 calc R U . . .
H51B H 0.473822 0.471094 0.703062 0.053 Uiso 1 1 calc R U . . .
N3 N 0.40477(10) 0.45066(11) 0.71853(8) 0.0416(6) Uani 1 1 d . . . . .
H3 H 0.4092(14) 0.4648(13) 0.7415(11) 0.050 Uiso 1 1 d . U . . .
C52 C 0.36426(12) 0.42357(12) 0.71192(9) 0.0409(7) Uani 1 1 d . . . . .
S6 S 0.35183(4) 0.39839(4) 0.66820(3) 0.0572(3) Uani 1 1 d . . . . .
N4 N 0.33242(11) 0.41605(11) 0.74192(8) 0.0451(7) Uani 1 1 d . . . . .
H4 H 0.3030(15) 0.4047(14) 0.7321(11) 0.054 Uiso 1 1 d . U . . .
C53 C 0.33782(12) 0.43321(12) 0.78048(9) 0.0411(7) Uani 1 1 d . . . . .
C54 C 0.38045(12) 0.42476(13) 0.80144(9) 0.0431(8) Uani 1 1 d . . . . .
H54 H 0.407227 0.407351 0.789849 0.052 Uiso 1 1 calc R U . . .
C55 C 0.38469(14) 0.44131(15) 0.83912(10) 0.0527(9) Uani 1 1 d . . . . .
H55 H 0.414580 0.436082 0.853204 0.063 Uiso 1 1 calc R U . . .
C56 C 0.34545(16) 0.46545(17) 0.85626(11) 0.0629(11) Uani 1 1 d . . . . .
H56 H 0.348129 0.476776 0.882273 0.075 Uiso 1 1 calc R U . . .
C57 C 0.30264(15) 0.47311(16) 0.83582(12) 0.0638(11) Uani 1 1 d . . . . .
H57 H 0.275621 0.489679 0.847830 0.077 Uiso 1 1 calc R U . . .
C58 C 0.29813(13) 0.45713(14) 0.79805(11) 0.0530(9) Uani 1 1 d . . . . .
H58 H 0.268123 0.462422 0.784117 0.064 Uiso 1 1 calc R U . . .
C59 C 0.53128(12) 0.68816(12) 0.63788(9) 0.0391(7) Uani 1 1 d . . . . .
H59A H 0.495591 0.694646 0.642646 0.047 Uiso 1 1 calc R U . . .
H59B H 0.536858 0.688967 0.609469 0.047 Uiso 1 1 calc R U . . .
C60 C 0.56152(12) 0.72769(12) 0.65663(10) 0.0407(7) Uani 1 1 d . . . . .
C61 C 0.54372(16) 0.75347(14) 0.68798(12) 0.0604(10) Uani 1 1 d . . . . .
H61 H 0.511281 0.747409 0.697751 0.072 Uiso 1 1 calc R U . . .
C62 C 0.5742(2) 0.78866(17) 0.70512(16) 0.0818(14) Uani 1 1 d . . . . .
H62 H 0.563125 0.807224 0.726834 0.098 Uiso 1 1 calc R U . . .
C63 C 0.62068(18) 0.79577(15) 0.68974(16) 0.0774(14) Uani 1 1 d . . . . .
H63 H 0.642751 0.818978 0.701064 0.093 Uiso 1 1 calc R U . . .
C64 C 0.63480(16) 0.76933(14) 0.65822(14) 0.0642(11) Uani 1 1 d . . . . .
H64 H 0.666846 0.775382 0.647671 0.077 Uiso 1 1 calc R U . . .
N5 N 0.60659(11) 0.73544(11) 0.64113(9) 0.0516(7) Uani 1 1 d . . . . .
C65 C 0.59887(12) 0.52404(11) 0.54957(8) 0.0345(6) Uani 1 1 d . . . . .
H65A H 0.573433 0.511009 0.531524 0.041 Uiso 1 1 calc R U . . .
H65B H 0.629094 0.503492 0.547187 0.041 Uiso 1 1 calc R U . . .
C66 C 0.61078(10) 0.57646(11) 0.53939(8) 0.0319(6) Uani 1 1 d . . . . .
C67 C 0.61091(11) 0.61387(11) 0.56670(9) 0.0355(7) Uani 1 1 d . . . . .
H67 H 0.602665 0.607454 0.593044 0.043 Uiso 1 1 calc R U . . .
C68 C 0.62343(12) 0.66106(12) 0.55456(10) 0.0421(7) Uani 1 1 d . . . . .
H68 H 0.624806 0.687402 0.572669 0.051 Uiso 1 1 calc R U . . .
C69 C 0.63385(12) 0.66915(12) 0.51574(10) 0.0443(8) Uani 1 1 d . . . . .
H69 H 0.642173 0.701065 0.506543 0.053 Uiso 1 1 calc R U . . .
C70 C 0.63179(12) 0.62953(12) 0.49080(10) 0.0439(8) Uani 1 1 d . . . . .
H70 H 0.638609 0.635261 0.464109 0.053 Uiso 1 1 calc R U . . .
N6 N 0.62081(9) 0.58344(10) 0.50173(7) 0.0386(6) Uani 1 1 d . . . . .
O1A O 0.13514(7) 0.53120(7) 0.60552(5) 0.0278(4) Uani 1 1 d . . . . .
C1A C 0.09608(9) 0.55810(10) 0.59041(7) 0.0253(5) Uani 1 1 d . . . . .
C2A C 0.08765(9) 0.60671(10) 0.60142(7) 0.0237(5) Uani 1 1 d . . . . .
C3A C 0.04797(9) 0.63317(10) 0.58504(7) 0.0251(5) Uani 1 1 d . . . . .
H3B H 0.043154 0.666563 0.592296 0.030 Uiso 1 1 calc R U . . .
C4A C 0.01574(10) 0.61190(10) 0.55864(7) 0.0247(5) Uani 1 1 d . . . . .
C5A C 0.02514(10) 0.56356(10) 0.54738(8) 0.0283(6) Uani 1 1 d . . . . .
H5B H 0.004257 0.548458 0.528596 0.034 Uiso 1 1 calc R U . . .
C6A C 0.06460(10) 0.53684(10) 0.56311(8) 0.0266(6) Uani 1 1 d . . . . .
S1A S 0.06501(3) 0.47275(3) 0.55254(2) 0.03216(16) Uani 1 1 d . . . . .
C7A C -0.02926(10) 0.63923(10) 0.54165(8) 0.0296(6) Uani 1 1 d . . . . .
C8A C -0.07648(11) 0.60968(13) 0.55021(9) 0.0393(7) Uani 1 1 d . . . . .
H8D H -0.074059 0.577240 0.537910 0.059 Uiso 1 1 calc R U . . .
H8E H -0.105399 0.627236 0.539846 0.059 Uiso 1 1 calc R U . . .
H8F H -0.080196 0.605644 0.578337 0.059 Uiso 1 1 calc R U . . .
C9A C -0.03529(14) 0.69055(12) 0.55902(10) 0.0485(9) Uani 1 1 d . . . . .
H9D H -0.038008 0.688004 0.587331 0.073 Uiso 1 1 calc R U . . .
H9E H -0.065414 0.705913 0.548583 0.073 Uiso 1 1 calc R U . . .
H9F H -0.006327 0.710693 0.552312 0.073 Uiso 1 1 calc R U . . .
C10A C -0.02289(11) 0.64424(12) 0.49762(8) 0.0371(7) Uani 1 1 d . . . . .
H10D H 0.006454 0.664404 0.492056 0.056 Uiso 1 1 calc R U . . .
H10E H -0.052430 0.659972 0.486537 0.056 Uiso 1 1 calc R U . . .
H10F H -0.018610 0.611528 0.486102 0.056 Uiso 1 1 calc R U . . .
O2A O 0.14731(7) 0.53074(7) 0.50747(5) 0.0310(4) Uani 1 1 d . . . . .
C11A C 0.15851(11) 0.48277(10) 0.51717(8) 0.0279(6) Uani 1 1 d . . . . .
C12A C 0.12619(10) 0.45453(10) 0.53950(8) 0.0272(6) Uani 1 1 d . . . . .
C13A C 0.13869(10) 0.40663(10) 0.54970(8) 0.0293(6) Uani 1 1 d . . . . .
H13A H 0.116085 0.387860 0.564853 0.035 Uiso 1 1 calc R U . . .
C14A C 0.18372(10) 0.38532(10) 0.53825(8) 0.0287(6) Uani 1 1 d . . . . .
C15A C 0.21576(11) 0.41397(10) 0.51616(8) 0.0291(6) Uani 1 1 d . . . . .
H15A H 0.246714 0.400546 0.508171 0.035 Uiso 1 1 calc R U . . .
C16A C 0.20357(11) 0.46207(10) 0.50539(8) 0.0290(6) Uani 1 1 d . . . . .
S2A S 0.24537(3) 0.48993(3) 0.47239(2) 0.03956(19) Uani 1 1 d . . . . .
C17A C 0.19651(11) 0.33268(10) 0.55073(9) 0.0330(6) Uani 1 1 d . . . . .
C18A C 0.19604(14) 0.32926(13) 0.59512(10) 0.0516(9) Uani 1 1 d . . . . .
H18D H 0.162988 0.338106 0.604835 0.077 Uiso 1 1 calc R U . . .
H18E H 0.220784 0.351941 0.605875 0.077 Uiso 1 1 calc R U . . .
H18F H 0.204032 0.295541 0.603061 0.077 Uiso 1 1 calc R U . . .
C19A C 0.15852(13) 0.29682(12) 0.53367(11) 0.0498(8) Uani 1 1 d . . . . .
H19D H 0.158694 0.299458 0.505293 0.075 Uiso 1 1 calc R U . . .
H19E H 0.125344 0.304883 0.543532 0.075 Uiso 1 1 calc R U . . .
H19F H 0.167198 0.263137 0.541267 0.075 Uiso 1 1 calc R U . . .
C20A C 0.24789(13) 0.31701(13) 0.53613(11) 0.0506(9) Uani 1 1 d . . . . .
H20D H 0.254650 0.283151 0.544387 0.076 Uiso 1 1 calc R U . . .
H20E H 0.273212 0.339012 0.546950 0.076 Uiso 1 1 calc R U . . .
H20F H 0.248683 0.318847 0.507718 0.076 Uiso 1 1 calc R U . . .
O3A O 0.27007(7) 0.53155(8) 0.55260(6) 0.0347(5) Uani 1 1 d . . . . .
C21A C 0.26899(10) 0.56591(11) 0.52330(8) 0.0320(6) Uani 1 1 d . . . . .
C22A C 0.25378(11) 0.55220(10) 0.48624(8) 0.0317(6) Uani 1 1 d . . . . .
C23A C 0.25158(11) 0.58670(11) 0.45634(8) 0.0324(6) Uani 1 1 d . . . . .
H23A H 0.240365 0.576720 0.431396 0.039 Uiso 1 1 calc R U . . .
C24A C 0.26547(10) 0.63544(11) 0.46225(8) 0.0321(6) Uani 1 1 d . . . . .
C25A C 0.27985(10) 0.64875(11) 0.49962(9) 0.0332(6) Uani 1 1 d . . . . .
H25A H 0.288978 0.681957 0.504489 0.040 Uiso 1 1 calc R U . . .
C26A C 0.28133(10) 0.61522(11) 0.53006(8) 0.0324(6) Uani 1 1 d . . . . .
S3A S 0.30668(3) 0.63550(3) 0.57490(2) 0.03623(18) Uani 1 1 d . . . . .
C27A C 0.26481(11) 0.67375(11) 0.42963(9) 0.0369(7) Uani 1 1 d . . . . .
C28A C 0.24588(15) 0.65215(13) 0.39122(10) 0.0517(9) Uani 1 1 d . . . . .
H28D H 0.211757 0.640310 0.394636 0.078 Uiso 1 1 calc R U . . .
H28E H 0.267271 0.624701 0.383394 0.078 Uiso 1 1 calc R U . . .
H28F H 0.246518 0.677654 0.371106 0.078 Uiso 1 1 calc R U . . .
C29A C 0.31783(13) 0.69257(15) 0.42337(11) 0.0528(9) Uani 1 1 d . . . . .
H29D H 0.317925 0.717174 0.402557 0.079 Uiso 1 1 calc R U . . .
H29E H 0.339434 0.665025 0.416125 0.079 Uiso 1 1 calc R U . . .
H29F H 0.330081 0.707578 0.447412 0.079 Uiso 1 1 calc R U . . .
C30A C 0.23084(14) 0.71636(12) 0.44101(11) 0.0505(9) Uani 1 1 d . . . . .
H30D H 0.197473 0.703748 0.446566 0.076 Uiso 1 1 calc R U . . .
H30E H 0.229124 0.740052 0.419595 0.076 Uiso 1 1 calc R U . . .
H30F H 0.244129 0.732657 0.464183 0.076 Uiso 1 1 calc R U . . .
O4A O 0.18965(7) 0.64352(7) 0.57310(5) 0.0309(4) Uani 1 1 d . . . . .
C31A C 0.21106(10) 0.62974(10) 0.60779(8) 0.0266(6) Uani 1 1 d . . . . .
C32A C 0.26220(10) 0.62187(10) 0.61153(8) 0.0285(6) Uani 1 1 d . . . . .
C33A C 0.28179(10) 0.60733(11) 0.64708(8) 0.0331(6) Uani 1 1 d . . . . .
H33A H 0.316603 0.602161 0.649175 0.040 Uiso 1 1 calc R U . . .
C34A C 0.25217(10) 0.60007(11) 0.67970(8) 0.0318(6) Uani 1 1 d . . . . .
C35A C 0.20125(10) 0.60730(11) 0.67533(8) 0.0303(6) Uani 1 1 d . . . . .
H35A H 0.179939 0.602224 0.696951 0.036 Uiso 1 1 calc R U . . .
C36A C 0.18096(9) 0.62174(10) 0.64012(8) 0.0268(6) Uani 1 1 d . . . . .
S4A S 0.11689(2) 0.63633(3) 0.64087(2) 0.02874(15) Uani 1 1 d . . . . .
C37A C 0.27538(11) 0.58593(13) 0.71899(8) 0.0401(7) Uani 1 1 d . . . . .
C38A C 0.31291(13) 0.54490(15) 0.71374(10) 0.0528(9) Uani 1 1 d . . . . .
H38D H 0.327469 0.536437 0.738953 0.079 Uiso 1 1 calc R U . . .
H38E H 0.339215 0.555790 0.696033 0.079 Uiso 1 1 calc R U . . .
H38F H 0.296312 0.515921 0.702830 0.079 Uiso 1 1 calc R U . . .
C39A C 0.23671(14) 0.5680(2) 0.74800(10) 0.0744(15) Uani 1 1 d . . . . .
H39D H 0.218690 0.539969 0.737011 0.112 Uiso 1 1 calc R U . . .
H39E H 0.213273 0.594715 0.753618 0.112 Uiso 1 1 calc R U . . .
H39F H 0.253283 0.557932 0.772055 0.112 Uiso 1 1 calc R U . . .
C40A C 0.3022(2) 0.63162(18) 0.73477(13) 0.0816(15) Uani 1 1 d . . . . .
H40D H 0.320639 0.622814 0.758284 0.122 Uiso 1 1 calc R U . . .
H40E H 0.277657 0.657113 0.740986 0.122 Uiso 1 1 calc R U . . .
H40F H 0.325277 0.644104 0.715107 0.122 Uiso 1 1 calc R U . . .
C41A C 0.12456(11) 0.50654(12) 0.64143(8) 0.0367(7) Uani 1 1 d . . . . .
H41C H 0.088291 0.501183 0.643799 0.044 Uiso 1 1 calc R U . . .
H41D H 0.135403 0.527329 0.663460 0.044 Uiso 1 1 calc R U . . .
C42A C 0.15073(12) 0.45847(13) 0.64292(10) 0.0431(8) Uani 1 1 d . . . . .
H42C H 0.138851 0.440184 0.665989 0.052 Uiso 1 1 calc R U . . .
H42D H 0.141307 0.439179 0.619676 0.052 Uiso 1 1 calc R U . . .
N3A N 0.20491(10) 0.46129(10) 0.64464(8) 0.0403(6) Uani 1 1 d . . . . .
H5 H 0.2203(13) 0.4485(13) 0.6681(10) 0.048 Uiso 1 1 d . U . . .
C43A C 0.23204(12) 0.46645(12) 0.61374(9) 0.0416(7) Uani 1 1 d . . . . .
H43A H 0.216083 0.473792 0.589823 0.050 Uiso 1 1 calc R U . . .
N4A N 0.28131(10) 0.46187(11) 0.61416(8) 0.0416(6) Uani 1 1 d . . . . .
H6 H 0.2985(14) 0.4523(13) 0.6335(11) 0.050 Uiso 1 1 d . U . . .
C44A C 0.31185(12) 0.46230(13) 0.57871(9) 0.0429(8) Uani 1 1 d . . . . .
H44A H 0.295896 0.441157 0.558895 0.052 Uiso 1 1 calc R U . . .
H44B H 0.344835 0.448053 0.584690 0.052 Uiso 1 1 calc R U . . .
C45A C 0.31880(12) 0.51256(13) 0.56229(10) 0.0464(8) Uani 1 1 d . . . . .
H45A H 0.335155 0.534198 0.581577 0.056 Uiso 1 1 calc R U . . .
H45B H 0.339918 0.511101 0.538782 0.056 Uiso 1 1 calc R U . . .
C46A C 0.11925(14) 0.53530(11) 0.47238(9) 0.0439(8) Uani 1 1 d . . . . .
H46A H 0.086784 0.518572 0.475311 0.053 Uiso 1 1 calc R U . . .
H46B H 0.137405 0.519537 0.450683 0.053 Uiso 1 1 calc R U . . .
C47A C 0.11130(12) 0.58903(11) 0.46370(8) 0.0366(7) Uani 1 1 d . . . . .
C48A C 0.11832(11) 0.62592(11) 0.49085(9) 0.0360(7) Uani 1 1 d . . . . .
H48A H 0.129606 0.618584 0.516339 0.043 Uiso 1 1 calc R U . . .
C49A C 0.10839(12) 0.67377(11) 0.47970(10) 0.0409(7) Uani 1 1 d . . . . .
H49A H 0.112038 0.699980 0.497731 0.049 Uiso 1 1 calc R U . . .
C50A C 0.09316(12) 0.68317(13) 0.44224(10) 0.0456(8) Uani 1 1 d . . . . .
H50C H 0.086640 0.715876 0.433937 0.055 Uiso 1 1 calc R U . . .
C51A C 0.08762(14) 0.64442(13) 0.41724(10) 0.0507(9) Uani 1 1 d . . . . .
H51C H 0.077377 0.651113 0.391377 0.061 Uiso 1 1 calc R U . . .
N1A N 0.09593(12) 0.59735(11) 0.42740(8) 0.0485(7) Uani 1 1 d . . . . .
C52A C 0.19923(12) 0.69367(11) 0.56142(10) 0.0403(7) Uani 1 1 d . . . . .
H52A H 0.194159 0.696714 0.533049 0.048 Uiso 1 1 calc R U . . .
H52B H 0.234315 0.701936 0.567103 0.048 Uiso 1 1 calc R U . . .
C53A C 0.16615(11) 0.72926(11) 0.58184(9) 0.0376(7) Uani 1 1 d . . . . .
C54A C 0.17804(15) 0.74644(13) 0.61837(11) 0.0550(9) Uani 1 1 d . . . . .
H54A H 0.207521 0.735864 0.631054 0.066 Uiso 1 1 calc R U . . .
C55A C 0.1462(2) 0.77937(15) 0.63614(13) 0.0729(13) Uani 1 1 d . . . . .
H55A H 0.153196 0.791998 0.661275 0.087 Uiso 1 1 calc R U . . .
C56A C 0.10398(17) 0.79337(16) 0.61641(14) 0.0709(12) Uani 1 1 d . . . . .
H56A H 0.081245 0.815865 0.627829 0.085 Uiso 1 1 calc R U . . .
C57A C 0.09514(14) 0.77472(15) 0.58048(13) 0.0614(10) Uani 1 1 d . . . . .
H57A H 0.065914 0.784879 0.567241 0.074 Uiso 1 1 calc R U . . .
N2A N 0.12538(10) 0.74286(10) 0.56278(9) 0.0469(7) Uani 1 1 d . . . . .
C71 C 0.2403(3) 0.2792(4) 0.7283(2) 0.128(3) Uani 0.681(6) 1 d D U P A 1
H71 H 0.245844 0.315246 0.724546 0.154 Uiso 0.681(6) 1 calc R U P A 1
Cl1 Cl 0.21761(10) 0.25295(19) 0.68488(7) 0.164(2) Uani 0.681(6) 1 d D U P A 1
Cl2 Cl 0.19433(17) 0.26975(11) 0.76324(9) 0.1453(18) Uani 0.681(6) 1 d D U P A 1
Cl3 Cl 0.29640(11) 0.25024(13) 0.73848(10) 0.1174(11) Uani 0.681(6) 1 d D U P A 1
C71X C 0.2616(7) 0.2935(9) 0.7310(5) 0.232(7) Uani 0.319(6) 1 d D U P A 2
H71X H 0.272921 0.327188 0.723487 0.278 Uiso 0.319(6) 1 calc R U P A 2
Cl1X Cl 0.2389(6) 0.2935(6) 0.7787(3) 0.266(6) Uani 0.319(6) 1 d D U P A 2
Cl2X Cl 0.2165(7) 0.2722(9) 0.6986(6) 0.365(8) Uani 0.319(6) 1 d D U P A 2
Cl3X Cl 0.3116(7) 0.2524(10) 0.7306(6) 0.364(9) Uani 0.319(6) 1 d D U P A 2
Cl4 Cl 0.21094(3) 0.40580(4) 0.72496(3) 0.0529(2) Uani 1 1 d . . . . .

loop_
_atom_site_aniso_label
_atom_site_aniso_U_11
_atom_site_aniso_U_22
_atom_site_aniso_U_33
_atom_site_aniso_U_23
_atom_site_aniso_U_13
_atom_site_aniso_U_12
O1 0.0213(9) 0.0372(11) 0.0296(10) 0.0040(8) 0.0003(8) -0.0037(8)
C1 0.0186(12) 0.0356(15) 0.0233(13) 0.0038(11) -0.0011(10) -0.0008(11)
C2 0.0226(13) 0.0308(14) 0.0287(14) -0.0006(11) -0.0023(11) 0.0021(11)
C3 0.0231(13) 0.0392(16) 0.0247(13) -0.0004(12) 0.0025(11) 0.0012(12)
C4 0.0223(13) 0.0383(15) 0.0231(13) 0.0021(11) 0.0002(10) -0.0010(11)
C5 0.0264(14) 0.0288(14) 0.0258(13) 0.0009(11) -0.0021(11) -0.0005(11)
C6 0.0209(13) 0.0365(15) 0.0208(12) 0.0004(11) -0.0028(10) 0.0038(11)
S1 0.0211(3) 0.0450(4) 0.0267(3) -0.0085(3) 0.0021(3) -0.0031(3)
C7 0.0287(15) 0.0400(16) 0.0321(15) 0.0036(12) 0.0085(12) -0.0030(12)
C8 0.0273(17) 0.067(2) 0.072(3) 0.016(2) 0.0092(16) -0.0036(16)
C9 0.054(2) 0.050(2) 0.0336(16) 0.0058(14) 0.0119(15) -0.0104(16)
C10 0.0449(19) 0.053(2) 0.0417(18) -0.0017(15) 0.0096(15) -0.0215(16)
O2 0.0268(10) 0.0409(11) 0.0219(9) 0.0038(8) 0.0052(7) 0.0032(8)
C11 0.0266(14) 0.0300(14) 0.0205(12) -0.0013(10) 0.0015(10) 0.0037(11)
C12 0.0214(13) 0.0323(14) 0.0235(13) -0.0032(11) 0.0020(10) -0.0014(11)
C13 0.0235(13) 0.0419(16) 0.0202(13) -0.0008(11) -0.0024(10) 0.0009(12)
C14 0.0263(14) 0.0386(15) 0.0205(13) -0.0013(11) 0.0023(11) 0.0003(12)
C15 0.0210(13) 0.0415(16) 0.0228(13) -0.0034(11) 0.0014(10) -0.0002(11)
C16 0.0239(13) 0.0358(15) 0.0197(12) -0.0041(11) -0.0010(10) 0.0041(11)
S2 0.0230(3) 0.0490(4) 0.0200(3) -0.0036(3) -0.0009(3) 0.0081(3)
C17 0.0284(15) 0.0576(19) 0.0193(13) 0.0011(13) 0.0028(11) 0.0018(13)
C18 0.093(3) 0.064(2) 0.0288(17) -0.0025(16) 0.0186(18) 0.018(2)
C19 0.0361(17) 0.062(2) 0.0299(15) 0.0115(15) -0.0004(13) 0.0000(15)
C20 0.0329(18) 0.115(3) 0.0348(18) 0.023(2) 0.0003(14) -0.013(2)
O3 0.0259(10) 0.0495(12) 0.0223(9) 0.0053(8) 0.0023(8) 0.0068(9)
C21 0.0206(13) 0.0433(16) 0.0206(13) 0.0005(11) -0.0002(10) 0.0011(12)
C22 0.0194(13) 0.0461(17) 0.0187(12) -0.0036(11) 0.0012(10) 0.0026(12)
C23 0.0223(13) 0.0393(16) 0.0244(13) -0.0029(11) -0.0010(10) 0.0036(11)
C24 0.0198(13) 0.0429(16) 0.0201(13) 0.0009(11) -0.0003(10) -0.0013(11)
C25 0.0250(13) 0.0420(16) 0.0194(12) -0.0045(11) -0.0010(10) 0.0008(12)
C26 0.0219(13) 0.0368(15) 0.0253(13) -0.0016(11) -0.0008(10) 0.0002(11)
S3 0.0329(4) 0.0373(4) 0.0268(3) -0.0031(3) -0.0047(3) -0.0005(3)
C27 0.0288(14) 0.0379(16) 0.0208(13) 0.0015(11) 0.0004(11) 0.0019(12)
C28 0.0485(19) 0.0410(17) 0.0295(15) 0.0025(13) 0.0017(13) 0.0036(14)
C29 0.0344(16) 0.055(2) 0.0329(16) 0.0038(14) 0.0008(13) -0.0076(14)
C30 0.0311(15) 0.0454(17) 0.0253(14) 0.0004(12) -0.0034(12) 0.0041(13)
O4 0.0326(10) 0.0277(10) 0.0269(9) -0.0007(8) 0.0045(8) 0.0007(8)
C31 0.0302(14) 0.0281(14) 0.0239(13) -0.0040(11) 0.0049(11) 0.0013(11)
C32 0.0264(14) 0.0295(14) 0.0326(14) -0.0064(12) 0.0042(11) 0.0000(11)
C33 0.0311(15) 0.0302(15) 0.0322(15) -0.0031(12) -0.0016(12) 0.0047(12)
C34 0.0406(16) 0.0294(15) 0.0261(14) -0.0043(11) 0.0043(12) 0.0021(12)
C35 0.0315(15) 0.0349(15) 0.0269(14) -0.0050(12) 0.0021(11) -0.0051(12)
C36 0.0285(14) 0.0344(15) 0.0217(13) -0.0042(11) 0.0009(11) 0.0022(12)
S4 0.0245(4) 0.0321(4) 0.0549(5) -0.0069(3) 0.0027(3) 0.0019(3)
C37 0.0487(18) 0.0331(16) 0.0328(15) 0.0016(13) 0.0007(13) -0.0048(14)
C38 0.066(2) 0.0422(19) 0.0414(18) 0.0047(15) 0.0106(17) -0.0079(17)
C39 0.065(2) 0.0406(19) 0.055(2) 0.0116(16) -0.0065(18) -0.0002(17)
C40 0.066(2) 0.0322(17) 0.0459(19) -0.0018(14) 0.0065(17) -0.0069(16)
C41 0.0297(15) 0.0429(17) 0.0338(15) 0.0086(13) -0.0031(12) -0.0078(13)
C42 0.0313(15) 0.0373(16) 0.0332(15) 0.0047(12) -0.0009(12) -0.0061(12)
N1 0.0291(13) 0.0472(15) 0.0358(14) 0.0084(12) 0.0056(11) -0.0008(12)
C43 0.0377(16) 0.0371(16) 0.0265(14) 0.0006(12) 0.0006(12) -0.0069(13)
S5 0.0301(4) 0.0573(5) 0.0423(4) 0.0121(4) 0.0038(3) -0.0033(4)
N2 0.0344(14) 0.0445(15) 0.0397(14) 0.0111(12) 0.0050(12) -0.0013(12)
C44 0.0386(17) 0.0485(19) 0.0390(17) 0.0112(14) -0.0083(14) -0.0130(15)
C45 0.059(2) 0.046(2) 0.062(2) 0.0071(17) -0.0209(19) -0.0102(17)
C46 0.091(3) 0.051(2) 0.087(3) 0.027(2) -0.042(3) -0.028(2)
C47 0.086(3) 0.089(4) 0.060(3) 0.040(3) -0.029(3) -0.047(3)
C48 0.054(2) 0.113(4) 0.039(2) 0.022(2) -0.0097(17) -0.031(2)
C49 0.0449(19) 0.069(2) 0.0342(17) 0.0123(16) -0.0058(15) -0.0142(17)
C50 0.0301(16) 0.054(2) 0.0464(18) 0.0131(16) 0.0062(14) 0.0047(14)
C51 0.0342(17) 0.065(2) 0.0330(16) 0.0121(15) 0.0048(13) 0.0116(15)
N3 0.0330(14) 0.0580(18) 0.0337(14) 0.0076(13) 0.0016(11) 0.0003(13)
C52 0.0394(17) 0.0384(17) 0.0449(18) 0.0048(14) -0.0032(14) 0.0101(14)
S6 0.0729(7) 0.0484(5) 0.0504(5) -0.0070(4) -0.0144(5) 0.0106(5)
N4 0.0362(15) 0.0504(17) 0.0487(17) 0.0058(13) -0.0017(13) -0.0059(13)
C53 0.0371(17) 0.0422(18) 0.0438(18) 0.0104(14) 0.0066(14) -0.0051(14)
C54 0.0358(17) 0.052(2) 0.0419(18) 0.0141(15) 0.0065(14) 0.0032(14)
C55 0.046(2) 0.070(2) 0.0418(19) 0.0168(17) 0.0049(16) 0.0024(18)
C56 0.065(3) 0.083(3) 0.041(2) 0.0050(19) 0.0115(18) 0.001(2)
C57 0.053(2) 0.076(3) 0.063(2) -0.005(2) 0.023(2) 0.006(2)
C58 0.0320(18) 0.065(2) 0.062(2) 0.0066(19) 0.0062(16) 0.0034(16)
C59 0.0365(16) 0.0465(18) 0.0344(16) 0.0118(14) -0.0002(13) 0.0004(14)
C60 0.0394(17) 0.0374(17) 0.0454(18) 0.0100(14) -0.0015(14) 0.0034(14)
C61 0.060(2) 0.050(2) 0.072(3) -0.0072(19) 0.005(2) 0.0065(18)
C62 0.086(4) 0.062(3) 0.097(4) -0.029(3) 0.000(3) 0.007(3)
C63 0.073(3) 0.043(2) 0.116(4) -0.009(2) -0.020(3) -0.007(2)
C64 0.053(2) 0.047(2) 0.093(3) 0.014(2) -0.006(2) -0.0122(18)
N5 0.0456(17) 0.0487(17) 0.0604(19) 0.0130(14) 0.0032(14) -0.0072(14)
C65 0.0395(17) 0.0363(16) 0.0277(14) 0.0009(12) 0.0060(12) -0.0006(13)
C66 0.0235(14) 0.0369(16) 0.0352(15) 0.0033(12) 0.0017(11) 0.0010(12)
C67 0.0337(16) 0.0388(16) 0.0340(15) 0.0019(13) -0.0025(12) 0.0018(13)
C68 0.0394(17) 0.0351(17) 0.0517(19) 0.0031(14) -0.0015(14) 0.0005(14)
C69 0.0357(17) 0.0393(18) 0.058(2) 0.0128(16) 0.0090(15) 0.0003(14)
C70 0.0364(17) 0.050(2) 0.0453(18) 0.0147(16) 0.0135(14) 0.0052(15)
N6 0.0330(13) 0.0463(15) 0.0365(14) 0.0040(12) 0.0090(11) 0.0015(11)
O1A 0.0221(9) 0.0342(10) 0.0270(9) 0.0031(8) 0.0001(7) 0.0056(8)
C1A 0.0200(12) 0.0319(14) 0.0241(13) 0.0052(11) 0.0008(10) 0.0016(11)
C2A 0.0192(12) 0.0340(14) 0.0179(12) -0.0002(10) 0.0017(10) -0.0021(11)
C3A 0.0236(13) 0.0272(13) 0.0244(13) -0.0017(10) 0.0023(10) 0.0019(11)
C4A 0.0241(13) 0.0303(14) 0.0197(12) 0.0009(10) -0.0008(10) 0.0017(11)
C5A 0.0246(13) 0.0328(15) 0.0276(14) -0.0029(11) -0.0045(11) 0.0021(11)
C6A 0.0262(14) 0.0268(14) 0.0269(13) -0.0032(11) 0.0008(11) 0.0007(11)
S1A 0.0263(3) 0.0271(3) 0.0431(4) -0.0049(3) -0.0034(3) 0.0011(3)
C7A 0.0284(14) 0.0322(15) 0.0281(14) -0.0024(11) -0.0062(11) 0.0060(12)
C8A 0.0274(15) 0.055(2) 0.0353(16) 0.0032(14) -0.0003(12) 0.0076(14)
C9A 0.054(2) 0.0427(19) 0.0493(19) -0.0082(15) -0.0230(16) 0.0166(16)
C10A 0.0354(16) 0.0468(18) 0.0291(15) 0.0068(13) -0.0080(12) 0.0020(14)
O2A 0.0412(11) 0.0243(10) 0.0274(10) 0.0003(8) -0.0016(8) 0.0034(8)
C11A 0.0372(15) 0.0227(13) 0.0240(13) -0.0042(10) -0.0044(11) 0.0035(11)
C12A 0.0279(14) 0.0275(14) 0.0262(13) -0.0049(11) -0.0055(11) 0.0031(11)
C13A 0.0297(14) 0.0298(14) 0.0282(14) 0.0001(11) -0.0015(11) -0.0013(11)
C14A 0.0310(15) 0.0286(14) 0.0263(13) -0.0004(11) -0.0027(11) 0.0009(11)
C15A 0.0314(15) 0.0287(14) 0.0271(14) -0.0013(11) 0.0018(11) 0.0051(12)
C16A 0.0354(15) 0.0290(14) 0.0226(13) -0.0008(11) 0.0022(11) 0.0018(12)
S2A 0.0579(5) 0.0294(4) 0.0314(4) -0.0006(3) 0.0192(3) 0.0030(3)
C17A 0.0310(15) 0.0278(15) 0.0402(16) 0.0073(12) -0.0001(12) 0.0045(12)
C18A 0.058(2) 0.049(2) 0.048(2) 0.0169(16) 0.0018(17) 0.0078(17)
C19A 0.048(2) 0.0334(17) 0.068(2) 0.0018(16) -0.0055(17) 0.0037(15)
C20A 0.0426(19) 0.0397(18) 0.070(2) 0.0159(17) 0.0105(17) 0.0132(15)
O3A 0.0317(11) 0.0422(12) 0.0303(10) 0.0094(9) 0.0055(8) 0.0032(9)
C21A 0.0275(14) 0.0378(16) 0.0306(14) 0.0050(12) 0.0102(11) 0.0036(12)
C22A 0.0348(15) 0.0298(15) 0.0306(14) -0.0001(12) 0.0115(12) 0.0030(12)
C23A 0.0345(15) 0.0330(15) 0.0298(14) 0.0009(12) 0.0084(12) 0.0047(12)
C24A 0.0278(14) 0.0352(16) 0.0332(15) 0.0047(12) 0.0103(12) 0.0044(12)
C25A 0.0293(15) 0.0321(15) 0.0383(16) 0.0016(12) 0.0088(12) -0.0007(12)
C26A 0.0229(14) 0.0443(17) 0.0301(14) -0.0009(12) 0.0074(11) -0.0003(12)
S3A 0.0236(3) 0.0511(5) 0.0340(4) -0.0011(3) 0.0053(3) -0.0076(3)
C27A 0.0367(16) 0.0366(16) 0.0374(16) 0.0088(13) 0.0079(13) 0.0037(13)
C28A 0.071(2) 0.0425(19) 0.0420(18) 0.0118(15) -0.0021(17) 0.0060(17)
C29A 0.0398(19) 0.065(2) 0.054(2) 0.0297(18) 0.0119(16) 0.0007(17)
C30A 0.052(2) 0.0408(19) 0.059(2) 0.0149(16) 0.0170(17) 0.0086(16)
O4A 0.0278(10) 0.0361(11) 0.0288(10) 0.0036(8) -0.0006(8) -0.0003(8)
C31A 0.0247(13) 0.0298(14) 0.0252(13) -0.0018(11) -0.0010(11) -0.0031(11)
C32A 0.0210(13) 0.0363(15) 0.0282(14) -0.0036(12) 0.0027(11) -0.0031(11)
C33A 0.0190(13) 0.0472(17) 0.0330(15) -0.0066(13) -0.0008(11) 0.0009(12)
C34A 0.0226(13) 0.0458(17) 0.0269(14) -0.0078(12) -0.0035(11) 0.0034(12)
C35A 0.0237(14) 0.0442(17) 0.0230(13) -0.0057(12) 0.0025(11) 0.0009(12)
C36A 0.0188(12) 0.0332(15) 0.0284(14) -0.0061(11) -0.0027(10) 0.0016(11)
S4A 0.0190(3) 0.0409(4) 0.0263(3) -0.0085(3) -0.0010(3) 0.0014(3)
C37A 0.0280(15) 0.065(2) 0.0270(15) -0.0037(14) -0.0046(12) 0.0112(15)
C38A 0.0414(19) 0.077(3) 0.0398(18) 0.0093(17) 0.0062(15) 0.0202(18)
C39A 0.040(2) 0.154(5) 0.0289(17) 0.021(2) 0.0063(15) 0.031(2)
C40A 0.101(4) 0.085(3) 0.058(3) -0.018(2) -0.050(3) 0.011(3)
C41A 0.0329(16) 0.0458(18) 0.0315(15) 0.0089(13) 0.0018(12) 0.0059(13)
C42A 0.0402(18) 0.0485(19) 0.0407(17) 0.0067(15) -0.0044(14) 0.0021(15)
N3A 0.0328(14) 0.0502(16) 0.0379(14) 0.0090(12) -0.0001(11) 0.0055(12)
C43A 0.0458(19) 0.0411(18) 0.0379(17) 0.0067(14) -0.0013(14) 0.0007(14)
N4A 0.0389(15) 0.0500(17) 0.0358(14) 0.0079(12) -0.0003(12) 0.0044(12)
C44A 0.0375(17) 0.052(2) 0.0389(17) 0.0048(15) 0.0039(14) 0.0081(15)
C45A 0.0354(17) 0.056(2) 0.0478(19) 0.0143(16) 0.0075(14) 0.0087(15)
C46A 0.068(2) 0.0353(17) 0.0282(15) 0.0006(13) -0.0099(15) 0.0084(16)
C47A 0.0446(18) 0.0357(16) 0.0297(15) 0.0024(12) -0.0010(13) 0.0027(13)
C48A 0.0378(16) 0.0352(16) 0.0351(16) 0.0058(13) 0.0026(13) 0.0010(13)
C49A 0.0427(18) 0.0312(16) 0.0489(19) 0.0012(14) 0.0058(15) -0.0018(13)
C50A 0.0437(19) 0.0397(18) 0.053(2) 0.0153(16) 0.0043(16) 0.0076(15)
C51A 0.061(2) 0.053(2) 0.0379(18) 0.0143(16) -0.0029(16) 0.0096(17)
N1A 0.066(2) 0.0464(16) 0.0328(14) 0.0048(12) -0.0056(13) 0.0146(14)
C52A 0.0371(17) 0.0388(17) 0.0451(18) 0.0080(14) 0.0049(14) 0.0016(14)
C53A 0.0356(16) 0.0360(16) 0.0412(17) 0.0049(13) 0.0033(13) -0.0025(13)
C54A 0.067(2) 0.0388(19) 0.060(2) -0.0062(17) -0.0131(19) 0.0050(17)
C55A 0.106(4) 0.051(2) 0.061(3) -0.018(2) -0.007(2) 0.007(2)
C56A 0.066(3) 0.060(3) 0.086(3) -0.026(2) 0.010(2) 0.014(2)
C57A 0.045(2) 0.055(2) 0.083(3) -0.015(2) -0.004(2) 0.0110(18)
N2A 0.0428(16) 0.0445(16) 0.0535(17) 0.0003(13) -0.0029(13) 0.0082(13)
C71 0.158(6) 0.113(6) 0.113(5) 0.057(4) 0.042(4) 0.056(6)
Cl1 0.0843(16) 0.334(6) 0.0723(14) 0.074(2) 0.0242(11) 0.086(2)
Cl2 0.213(4) 0.120(2) 0.1022(19) 0.0397(16) 0.088(2) 0.082(2)
Cl3 0.1120(19) 0.115(2) 0.125(2) 0.0232(16) -0.0399(15) -0.0083(15)
C71X 0.253(13) 0.244(14) 0.197(10) 0.053(13) -0.017(10) -0.001(11)
Cl1X 0.234(12) 0.336(13) 0.227(8) 0.152(8) 0.015(8) 0.030(10)
Cl2X 0.354(15) 0.385(17) 0.354(13) -0.049(16) -0.091(13) -0.039(14)
Cl3X 0.365(16) 0.40(2) 0.332(18) 0.008(16) -0.007(12) 0.121(15)
Cl4 0.0309(4) 0.0809(6) 0.0469(5) 0.0199(4) -0.0058(3) 0.0019(4)

loop_
_atom_type_symbol
_atom_type_description
_atom_type_scat_dispersion_real
_atom_type_scat_dispersion_imag
_atom_type_scat_source
C C 0.0040 0.0020 'International Tables Vol C Tables 4.2.6.8 and 6.1.1.4'
H H 0.0000 0.0000 'International Tables Vol C Tables 4.2.6.8 and 6.1.1.4'
N N 0.0076 0.0040 'International Tables Vol C Tables 4.2.6.8 and 6.1.1.4'
O O 0.0132 0.0074 'International Tables Vol C Tables 4.2.6.8 and 6.1.1.4'
S S 0.1431 0.1480 'International Tables Vol C Tables 4.2.6.8 and 6.1.1.4'
Cl Cl 0.1697 0.1896 'International Tables Vol C Tables 4.2.6.8 and 6.1.1.4'

loop_
_geom_angle_atom_site_label_1
_geom_angle_atom_site_label_2
_geom_angle_atom_site_label_3
_geom_angle
_geom_angle_site_symmetry_1
_geom_angle_site_symmetry_3
_geom_angle_publ_flag
C1 O1 C41 111.9(2) . . ?
O1 C1 C6 120.9(2) . . ?
O1 C1 C2 120.2(2) . . ?
C6 C1 C2 119.0(2) . . ?
C3 C2 C1 119.8(3) . . ?
C3 C2 S4 113.6(2) . . ?
C1 C2 S4 125.8(2) . . ?
C2 C3 C4 121.8(3) . . ?
C2 C3 H3A 119.1 . . ?
C4 C3 H3A 119.1 . . ?
C5 C4 C3 117.7(2) . . ?
C5 C4 C7 122.6(3) . . ?
C3 C4 C7 119.7(2) . . ?
C4 C5 C6 121.4(3) . . ?
C4 C5 H5A 119.3 . . ?
C6 C5 H5A 119.3 . . ?
C1 C6 C5 120.1(2) . . ?
C1 C6 S1 124.9(2) . . ?
C5 C6 S1 114.1(2) . . ?
C6 S1 C12 110.03(12) . . ?
C10 C7 C9 110.4(3) . . ?
C10 C7 C4 112.0(2) . . ?
C9 C7 C4 108.9(2) . . ?
C10 C7 C8 107.4(3) . . ?
C9 C7 C8 109.4(3) . . ?
C4 C7 C8 108.8(2) . . ?
C7 C8 H8A 109.5 . . ?
C7 C8 H8B 109.5 . . ?
H8A C8 H8B 109.5 . . ?
C7 C8 H8C 109.5 . . ?
H8A C8 H8C 109.5 . . ?
H8B C8 H8C 109.5 . . ?
C7 C9 H9A 109.5 . . ?
C7 C9 H9B 109.5 . . ?
H9A C9 H9B 109.5 . . ?
C7 C9 H9C 109.5 . . ?
H9A C9 H9C 109.5 . . ?
H9B C9 H9C 109.5 . . ?
C7 C10 H10A 109.5 . . ?
C7 C10 H10B 109.5 . . ?
H10A C10 H10B 109.5 . . ?
C7 C10 H10C 109.5 . . ?
H10A C10 H10C 109.5 . . ?
H10B C10 H10C 109.5 . . ?
C11 O2 C59 115.6(2) . . ?
O2 C11 C12 119.3(2) . . ?
O2 C11 C16 122.5(2) . . ?
C12 C11 C16 118.0(2) . . ?
C11 C12 C13 120.7(2) . . ?
C11 C12 S1 123.0(2) . . ?
C13 C12 S1 115.5(2) . . ?
C14 C13 C12 121.7(2) . . ?
C14 C13 H13 119.1 . . ?
C12 C13 H13 119.1 . . ?
C15 C14 C13 117.1(2) . . ?
C15 C14 C17 121.9(2) . . ?
C13 C14 C17 121.0(2) . . ?
C14 C15 C16 122.3(2) . . ?
C14 C15 H15 118.8 . . ?
C16 C15 H15 118.8 . . ?
C11 C16 C15 120.1(2) . . ?
C11 C16 S2 124.8(2) . . ?
C15 C16 S2 114.8(2) . . ?
C16 S2 C22 107.22(12) . . ?
C20 C17 C19 107.6(3) . . ?
C20 C17 C18 110.4(3) . . ?
C19 C17 C18 108.5(3) . . ?
C20 C17 C14 111.9(2) . . ?
C19 C17 C14 111.3(2) . . ?
C18 C17 C14 107.1(3) . . ?
C17 C18 H18A 109.5 . . ?
C17 C18 H18B 109.5 . . ?
H18A C18 H18B 109.5 . . ?
C17 C18 H18C 109.5 . . ?
H18A C18 H18C 109.5 . . ?
H18B C18 H18C 109.5 . . ?
C17 C19 H19A 109.5 . . ?
C17 C19 H19B 109.5 . . ?
H19A C19 H19B 109.5 . . ?
C17 C19 H19C 109.5 . . ?
H19A C19 H19C 109.5 . . ?
H19B C19 H19C 109.5 . . ?
C17 C20 H20A 109.5 . . ?
C17 C20 H20B 109.5 . . ?
H20A C20 H20B 109.5 . . ?
C17 C20 H20C 109.5 . . ?
H20A C20 H20C 109.5 . . ?
H20B C20 H20C 109.5 . . ?
C21 O3 C50 116.6(2) . . ?
O3 C21 C22 122.6(2) . . ?
O3 C21 C26 119.1(2) . . ?
C22 C21 C26 118.3(2) . . ?
C21 C22 C23 120.6(2) . . ?
C21 C22 S2 123.2(2) . . ?
C23 C22 S2 115.7(2) . . ?
C24 C23 C22 121.6(3) . . ?
C24 C23 H23 119.2 . . ?
C22 C23 H23 119.2 . . ?
C23 C24 C25 117.1(2) . . ?
C23 C24 C27 122.8(3) . . ?
C25 C24 C27 120.1(2) . . ?
C26 C25 C24 121.7(2) . . ?
C26 C25 H25 119.2 . . ?
C24 C25 H25 119.2 . . ?
C25 C26 C21 120.7(3) . . ?
C25 C26 S3 117.2(2) . . ?
C21 C26 S3 121.5(2) . . ?
C36 S3 C26 107.27(13) . . ?
C28 C27 C29 108.6(3) . . ?
C28 C27 C24 112.2(2) . . ?
C29 C27 C24 109.1(2) . . ?
C28 C27 C30 108.2(2) . . ?
C29 C27 C30 109.4(2) . . ?
C24 C27 C30 109.3(2) . . ?
C27 C28 H28A 109.5 . . ?
C27 C28 H28B 109.5 . . ?
H28A C28 H28B 109.5 . . ?
C27 C28 H28C 109.5 . . ?
H28A C28 H28C 109.5 . . ?
H28B C28 H28C 109.5 . . ?
C27 C29 H29A 109.5 . . ?
C27 C29 H29B 109.5 . . ?
H29A C29 H29B 109.5 . . ?
C27 C29 H29C 109.5 . . ?
H29A C29 H29C 109.5 . . ?
H29B C29 H29C 109.5 . . ?
C27 C30 H30A 109.5 . . ?
C27 C30 H30B 109.5 . . ?
H30A C30 H30B 109.5 . . ?
C27 C30 H30C 109.5 . . ?
H30A C30 H30C 109.5 . . ?
H30B C30 H30C 109.5 . . ?
C31 O4 C65 115.2(2) . . ?
O4 C31 C32 120.0(2) . . ?
O4 C31 C36 121.3(2) . . ?
C32 C31 C36 118.6(3) . . ?
C31 C32 C33 120.8(3) . . ?
C31 C32 S4 122.8(2) . . ?
C33 C32 S4 115.8(2) . . ?
C34 C33 C32 121.4(3) . . ?
C34 C33 H33 119.3 . . ?
C32 C33 H33 119.3 . . ?
C33 C34 C35 116.9(3) . . ?
C33 C34 C37 122.5(3) . . ?
C35 C34 C37 120.6(3) . . ?
C36 C35 C34 122.4(3) . . ?
C36 C35 H35 118.8 . . ?
C34 C35 H35 118.8 . . ?
C35 C36 C31 120.0(3) . . ?
C35 C36 S3 116.3(2) . . ?
C31 C36 S3 123.2(2) . . ?
C32 S4 C2 110.47(13) . . ?
C39 C37 C40 108.5(3) . . ?
C39 C37 C38 108.2(3) . . ?
C40 C37 C38 109.3(3) . . ?
C39 C37 C34 112.5(3) . . ?
C40 C37 C34 108.8(2) . . ?
C38 C37 C34 109.5(3) . . ?
C37 C38 H38A 109.5 . . ?
C37 C38 H38B 109.5 . . ?
H38A C38 H38B 109.5 . . ?
C37 C38 H38C 109.5 . . ?
H38A C38 H38C 109.5 . . ?
H38B C38 H38C 109.5 . . ?
C37 C39 H39A 109.5 . . ?
C37 C39 H39B 109.5 . . ?
H39A C39 H39B 109.5 . . ?
C37 C39 H39C 109.5 . . ?
H39A C39 H39C 109.5 . . ?
H39B C39 H39C 109.5 . . ?
C37 C40 H40A 109.5 . . ?
C37 C40 H40B 109.5 . . ?
H40A C40 H40B 109.5 . . ?
C37 C40 H40C 109.5 . . ?
H40A C40 H40C 109.5 . . ?
H40B C40 H40C 109.5 . . ?
O1 C41 C42 107.2(2) . . ?
O1 C41 H41A 110.3 . . ?
C42 C41 H41A 110.3 . . ?
O1 C41 H41B 110.3 . . ?
C42 C41 H41B 110.3 . . ?
H41A C41 H41B 108.5 . . ?
N1 C42 C41 107.9(2) . . ?
N1 C42 H42A 110.1 . . ?
C41 C42 H42A 110.1 . . ?
N1 C42 H42B 110.1 . . ?
C41 C42 H42B 110.1 . . ?
H42A C42 H42B 108.4 . . ?
C43 N1 C42 124.3(3) . . ?
C43 N1 H1 118(2) . . ?
C42 N1 H1 117(2) . . ?
N1 C43 N2 112.8(3) . . ?
N1 C43 S5 122.8(2) . . ?
N2 C43 S5 124.4(2) . . ?
C43 N2 C44 127.6(3) . . ?
C43 N2 H2 118(2) . . ?
C44 N2 H2 114(2) . . ?
C45 C44 C49 120.1(3) . . ?
C45 C44 N2 117.5(3) . . ?
C49 C44 N2 122.3(3) . . ?
C44 C45 C46 119.2(4) . . ?
C44 C45 H45 120.4 . . ?
C46 C45 H45 120.4 . . ?
C47 C46 C45 120.8(4) . . ?
C47 C46 H46 119.6 . . ?
C45 C46 H46 119.6 . . ?
C46 C47 C48 119.8(4) . . ?
C46 C47 H47 120.1 . . ?
C48 C47 H47 120.1 . . ?
C47 C48 C49 120.9(5) . . ?
C47 C48 H48 119.5 . . ?
C49 C48 H48 119.5 . . ?
C44 C49 C48 119.2(4) . . ?
C44 C49 H49 120.4 . . ?
C48 C49 H49 120.4 . . ?
O3 C50 C51 108.0(2) . . ?
O3 C50 H50A 110.1 . . ?
C51 C50 H50A 110.1 . . ?
O3 C50 H50B 110.1 . . ?
C51 C50 H50B 110.1 . . ?
H50A C50 H50B 108.4 . . ?
N3 C51 C50 112.1(3) . . ?
N3 C51 H51A 109.2 . . ?
C50 C51 H51A 109.2 . . ?
N3 C51 H51B 109.2 . . ?
C50 C51 H51B 109.2 . . ?
H51A C51 H51B 107.9 . . ?
C52 N3 C51 125.1(3) . . ?
C52 N3 H3 120(2) . . ?
C51 N3 H3 115(2) . . ?
N3 C52 N4 117.9(3) . . ?
N3 C52 S6 122.5(3) . . ?
N4 C52 S6 119.5(3) . . ?
C52 N4 C53 126.9(3) . . ?
C52 N4 H4 108(2) . . ?
C53 N4 H4 123(2) . . ?
C54 C53 C58 119.4(3) . . ?
C54 C53 N4 121.6(3) . . ?
C58 C53 N4 119.0(3) . . ?
C53 C54 C55 120.6(3) . . ?
C53 C54 H54 119.7 . . ?
C55 C54 H54 119.7 . . ?
C56 C55 C54 119.7(4) . . ?
C56 C55 H55 120.1 . . ?
C54 C55 H55 120.1 . . ?
C57 C56 C55 119.9(4) . . ?
C57 C56 H56 120.0 . . ?
C55 C56 H56 120.0 . . ?
C56 C57 C58 120.9(4) . . ?
C56 C57 H57 119.6 . . ?
C58 C57 H57 119.6 . . ?
C57 C58 C53 119.4(4) . . ?
C57 C58 H58 120.3 . . ?
C53 C58 H58 120.3 . . ?
O2 C59 C60 112.2(2) . . ?
O2 C59 H59A 109.2 . . ?
C60 C59 H59A 109.2 . . ?
O2 C59 H59B 109.2 . . ?
C60 C59 H59B 109.2 . . ?
H59A C59 H59B 107.9 . . ?
N5 C60 C61 123.2(3) . . ?
N5 C60 C59 115.7(3) . . ?
C61 C60 C59 121.1(3) . . ?
C60 C61 C62 118.6(4) . . ?
C60 C61 H61 120.7 . . ?
C62 C61 H61 120.7 . . ?
C63 C62 C61 118.1(4) . . ?
C63 C62 H62 121.0 . . ?
C61 C62 H62 121.0 . . ?
C64 C63 C62 119.3(4) . . ?
C64 C63 H63 120.3 . . ?
C62 C63 H63 120.3 . . ?
N5 C64 C63 124.1(4) . . ?
N5 C64 H64 117.9 . . ?
C63 C64 H64 117.9 . . ?
C64 N5 C60 116.6(4) . . ?
O4 C65 C66 108.9(2) . . ?
O4 C65 H65A 109.9 . . ?
C66 C65 H65A 109.9 . . ?
O4 C65 H65B 109.9 . . ?
C66 C65 H65B 109.9 . . ?
H65A C65 H65B 108.3 . . ?
N6 C66 C67 123.6(3) . . ?
N6 C66 C65 113.8(3) . . ?
C67 C66 C65 122.6(3) . . ?
C66 C67 C68 118.3(3) . . ?
C66 C67 H67 120.9 . . ?
C68 C67 H67 120.9 . . ?
C69 C68 C67 119.1(3) . . ?
C69 C68 H68 120.5 . . ?
C67 C68 H68 120.5 . . ?
C70 C69 C68 118.0(3) . . ?
C70 C69 H69 121.0 . . ?
C68 C69 H69 121.0 . . ?
N6 C70 C69 124.3(3) . . ?
N6 C70 H70 117.9 . . ?
C69 C70 H70 117.9 . . ?
C66 N6 C70 116.7(3) . . ?
C1A O1A C41A 114.9(2) . . ?
O1A C1A C6A 119.9(2) . . ?
O1A C1A C2A 121.5(2) . . ?
C6A C1A C2A 118.6(2) . . ?
C1A C2A C3A 120.0(2) . . ?
C1A C2A S4A 124.7(2) . . ?
C3A C2A S4A 114.5(2) . . ?
C4A C3A C2A 121.8(2) . . ?
C4A C3A H3B 119.1 . . ?
C2A C3A H3B 119.1 . . ?
C3A C4A C5A 117.6(2) . . ?
C3A C4A C7A 122.9(2) . . ?
C5A C4A C7A 119.5(2) . . ?
C4A C5A C6A 121.4(2) . . ?
C4A C5A H5B 119.3 . . ?
C6A C5A H5B 119.3 . . ?
C1A C6A C5A 120.6(2) . . ?
C1A C6A S1A 122.8(2) . . ?
C5A C6A S1A 115.8(2) . . ?
C12A S1A C6A 109.28(13) . . ?
C9A C7A C8A 108.4(3) . . ?
C9A C7A C10A 108.6(3) . . ?
C8A C7A C10A 109.3(2) . . ?
C9A C7A C4A 112.1(2) . . ?
C8A C7A C4A 109.1(2) . . ?
C10A C7A C4A 109.4(2) . . ?
C7A C8A H8D 109.5 . . ?
C7A C8A H8E 109.5 . . ?
H8D C8A H8E 109.5 . . ?
C7A C8A H8F 109.5 . . ?
H8D C8A H8F 109.5 . . ?
H8E C8A H8F 109.5 . . ?
C7A C9A H9D 109.5 . . ?
C7A C9A H9E 109.5 . . ?
H9D C9A H9E 109.5 . . ?
C7A C9A H9F 109.5 . . ?
H9D C9A H9F 109.5 . . ?
H9E C9A H9F 109.5 . . ?
C7A C10A H10D 109.5 . . ?
C7A C10A H10E 109.5 . . ?
H10D C10A H10E 109.5 . . ?
C7A C10A H10F 109.5 . . ?
H10D C10A H10F 109.5 . . ?
H10E C10A H10F 109.5 . . ?
C11A O2A C46A 113.7(2) . . ?
O2A C11A C12A 121.2(2) . . ?
O2A C11A C16A 120.0(2) . . ?
C12A C11A C16A 118.7(2) . . ?
C13A C12A C11A 120.3(3) . . ?
C13A C12A S1A 114.9(2) . . ?
C11A C12A S1A 124.4(2) . . ?
C12A C13A C14A 121.7(3) . . ?
C12A C13A H13A 119.1 . . ?
C14A C13A H13A 119.1 . . ?
C15A C14A C13A 117.4(3) . . ?
C15A C14A C17A 122.5(2) . . ?
C13A C14A C17A 120.1(2) . . ?
C14A C15A C16A 121.6(3) . . ?
C14A C15A H15A 119.2 . . ?
C16A C15A H15A 119.2 . . ?
C11A C16A C15A 120.2(3) . . ?
C11A C16A S2A 124.5(2) . . ?
C15A C16A S2A 114.9(2) . . ?
C16A S2A C22A 108.48(13) . . ?
C19A C17A C20A 107.5(3) . . ?
C19A C17A C18A 109.8(3) . . ?
C20A C17A C18A 108.6(3) . . ?
C19A C17A C14A 109.7(2) . . ?
C20A C17A C14A 111.7(2) . . ?
C18A C17A C14A 109.6(2) . . ?
C17A C18A H18D 109.5 . . ?
C17A C18A H18E 109.5 . . ?
H18D C18A H18E 109.5 . . ?
C17A C18A H18F 109.5 . . ?
H18D C18A H18F 109.5 . . ?
H18E C18A H18F 109.5 . . ?
C17A C19A H19D 109.5 . . ?
C17A C19A H19E 109.5 . . ?
H19D C19A H19E 109.5 . . ?
C17A C19A H19F 109.5 . . ?
H19D C19A H19F 109.5 . . ?
H19E C19A H19F 109.5 . . ?
C17A C20A H20D 109.5 . . ?
C17A C20A H20E 109.5 . . ?
H20D C20A H20E 109.5 . . ?
C17A C20A H20F 109.5 . . ?
H20D C20A H20F 109.5 . . ?
H20E C20A H20F 109.5 . . ?
C21A O3A C45A 115.5(2) . . ?
O3A C21A C22A 119.8(3) . . ?
O3A C21A C26A 121.5(3) . . ?
C22A C21A C26A 118.6(3) . . ?
C21A C22A C23A 120.7(3) . . ?
C21A C22A S2A 122.7(2) . . ?
C23A C22A S2A 116.0(2) . . ?
C24A C23A C22A 121.4(3) . . ?
C24A C23A H23A 119.3 . . ?
C22A C23A H23A 119.3 . . ?
C23A C24A C25A 117.2(3) . . ?
C23A C24A C27A 122.4(3) . . ?
C25A C24A C27A 120.3(3) . . ?
C26A C25A C24A 122.4(3) . . ?
C26A C25A H25A 118.8 . . ?
C24A C25A H25A 118.8 . . ?
C25A C26A C21A 119.7(3) . . ?
C25A C26A S3A 117.6(2) . . ?
C21A C26A S3A 122.2(2) . . ?
C26A S3A C32A 107.09(13) . . ?
C30A C27A C29A 109.9(3) . . ?
C30A C27A C24A 109.5(2) . . ?
C29A C27A C24A 108.6(3) . . ?
C30A C27A C28A 108.2(3) . . ?
C29A C27A C28A 108.4(3) . . ?
C24A C27A C28A 112.1(3) . . ?
C27A C28A H28D 109.5 . . ?
C27A C28A H28E 109.5 . . ?
H28D C28A H28E 109.5 . . ?
C27A C28A H28F 109.5 . . ?
H28D C28A H28F 109.5 . . ?
H28E C28A H28F 109.5 . . ?
C27A C29A H29D 109.5 . . ?
C27A C29A H29E 109.5 . . ?
H29D C29A H29E 109.5 . . ?
C27A C29A H29F 109.5 . . ?
H29D C29A H29F 109.5 . . ?
H29E C29A H29F 109.5 . . ?
C27A C30A H30D 109.5 . . ?
C27A C30A H30E 109.5 . . ?
H30D C30A H30E 109.5 . . ?
C27A C30A H30F 109.5 . . ?
H30D C30A H30F 109.5 . . ?
H30E C30A H30F 109.5 . . ?
C31A O4A C52A 115.0(2) . . ?
O4A C31A C36A 119.5(2) . . ?
O4A C31A C32A 122.2(2) . . ?
C36A C31A C32A 118.3(2) . . ?
C33A C32A C31A 119.8(2) . . ?
C33A C32A S3A 115.4(2) . . ?
C31A C32A S3A 124.4(2) . . ?
C32A C33A C34A 122.3(3) . . ?
C32A C33A H33A 118.9 . . ?
C34A C33A H33A 118.9 . . ?
C33A C34A C35A 117.2(3) . . ?
C33A C34A C37A 120.8(2) . . ?
C35A C34A C37A 122.0(3) . . ?
C36A C35A C34A 121.5(3) . . ?
C36A C35A H35A 119.3 . . ?
C34A C35A H35A 119.3 . . ?
C35A C36A C31A 120.9(2) . . ?
C35A C36A S4A 115.8(2) . . ?
C31A C36A S4A 122.9(2) . . ?
C2A S4A C36A 108.72(12) . . ?
C38A C37A C39A 107.4(3) . . ?
C38A C37A C40A 108.9(3) . . ?
C39A C37A C40A 110.3(3) . . ?
C38A C37A C34A 110.4(2) . . ?
C39A C37A C34A 112.3(3) . . ?
C40A C37A C34A 107.5(3) . . ?
C37A C38A H38D 109.5 . . ?
C37A C38A H38E 109.5 . . ?
H38D C38A H38E 109.5 . . ?
C37A C38A H38F 109.5 . . ?
H38D C38A H38F 109.5 . . ?
H38E C38A H38F 109.5 . . ?
C37A C39A H39D 109.5 . . ?
C37A C39A H39E 109.5 . . ?
H39D C39A H39E 109.5 . . ?
C37A C39A H39F 109.5 . . ?
H39D C39A H39F 109.5 . . ?
H39E C39A H39F 109.5 . . ?
C37A C40A H40D 109.5 . . ?
C37A C40A H40E 109.5 . . ?
H40D C40A H40E 109.5 . . ?
C37A C40A H40F 109.5 . . ?
H40D C40A H40F 109.5 . . ?
H40E C40A H40F 109.5 . . ?
O1A C41A C42A 110.3(2) . . ?
O1A C41A H41C 109.6 . . ?
C42A C41A H41C 109.6 . . ?
O1A C41A H41D 109.6 . . ?
C42A C41A H41D 109.6 . . ?
H41C C41A H41D 108.1 . . ?
N3A C42A C41A 115.4(3) . . ?
N3A C42A H42C 108.4 . . ?
C41A C42A H42C 108.4 . . ?
N3A C42A H42D 108.4 . . ?
C41A C42A H42D 108.4 . . ?
H42C C42A H42D 107.5 . . ?
C43A N3A C42A 122.3(3) . . ?
C43A N3A H5 119(2) . . ?
C42A N3A H5 116(2) . . ?
N3A C43A N4A 122.7(3) . . ?
N3A C43A H43A 118.6 . . ?
N4A C43A H43A 118.6 . . ?
C43A N4A C44A 123.1(3) . . ?
C43A N4A H6 125(3) . . ?
C44A N4A H6 110(3) . . ?
N4A C44A C45A 113.1(3) . . ?
N4A C44A H44A 109.0 . . ?
C45A C44A H44A 109.0 . . ?
N4A C44A H44B 109.0 . . ?
C45A C44A H44B 109.0 . . ?
H44A C44A H44B 107.8 . . ?
O3A C45A C44A 107.5(3) . . ?
O3A C45A H45A 110.2 . . ?
C44A C45A H45A 110.2 . . ?
O3A C45A H45B 110.2 . . ?
C44A C45A H45B 110.2 . . ?
H45A C45A H45B 108.5 . . ?
O2A C46A C47A 109.1(2) . . ?
O2A C46A H46A 109.9 . . ?
C47A C46A H46A 109.9 . . ?
O2A C46A H46B 109.9 . . ?
C47A C46A H46B 109.9 . . ?
H46A C46A H46B 108.3 . . ?
N1A C47A C48A 123.5(3) . . ?
N1A C47A C46A 113.2(3) . . ?
C48A C47A C46A 123.3(3) . . ?
C49A C48A C47A 117.9(3) . . ?
C49A C48A H48A 121.1 . . ?
C47A C48A H48A 121.1 . . ?
C50A C49A C48A 119.5(3) . . ?
C50A C49A H49A 120.3 . . ?
C48A C49A H49A 120.3 . . ?
C51A C50A C49A 118.6(3) . . ?
C51A C50A H50C 120.7 . . ?
C49A C50A H50C 120.7 . . ?
N1A C51A C50A 123.4(3) . . ?
N1A C51A H51C 118.3 . . ?
C50A C51A H51C 118.3 . . ?
C47A N1A C51A 117.1(3) . . ?
O4A C52A C53A 112.0(2) . . ?
O4A C52A H52A 109.2 . . ?
C53A C52A H52A 109.2 . . ?
O4A C52A H52B 109.2 . . ?
C53A C52A H52B 109.2 . . ?
H52A C52A H52B 107.9 . . ?
N2A C53A C54A 123.2(3) . . ?
N2A C53A C52A 116.1(3) . . ?
C54A C53A C52A 120.7(3) . . ?
C53A C54A C55A 118.6(4) . . ?
C53A C54A H54A 120.7 . . ?
C55A C54A H54A 120.7 . . ?
C56A C55A C54A 118.2(4) . . ?
C56A C55A H55A 120.9 . . ?
C54A C55A H55A 120.9 . . ?
C57A C56A C55A 119.4(4) . . ?
C57A C56A H56A 120.3 . . ?
C55A C56A H56A 120.3 . . ?
N2A C57A C56A 123.4(4) . . ?
N2A C57A H57A 118.3 . . ?
C56A C57A H57A 118.3 . . ?
C53A N2A C57A 117.2(3) . . ?
Cl3 C71 Cl2 114.2(5) . . ?
Cl3 C71 Cl1 106.8(5) . . ?
Cl2 C71 Cl1 106.3(5) . . ?
Cl3 C71 H71 109.8 . . ?
Cl2 C71 H71 109.8 . . ?
Cl1 C71 H71 109.8 . . ?
Cl3X C71X Cl2X 108.5(11) . . ?
Cl3X C71X Cl1X 106.1(12) . . ?
Cl2X C71X Cl1X 110.9(11) . . ?
Cl3X C71X H71X 110.4 . . ?
Cl2X C71X H71X 110.4 . . ?
Cl1X C71X H71X 110.4 . . ?

loop_
_geom_bond_atom_site_label_1
_geom_bond_atom_site_label_2
_geom_bond_distance
_geom_bond_site_symmetry_2
_geom_bond_publ_flag
O1 C1 1.380(3) . ?
O1 C41 1.428(3) . ?
C1 C6 1.389(4) . ?
C1 C2 1.405(4) . ?
C2 C3 1.386(4) . ?
C2 S4 1.773(3) . ?
C3 C4 1.393(4) . ?
C3 H3A 0.9500 . ?
C4 C5 1.389(4) . ?
C4 C7 1.534(4) . ?
C5 C6 1.397(4) . ?
C5 H5A 0.9500 . ?
C6 S1 1.770(3) . ?
S1 C12 1.771(3) . ?
C7 C10 1.522(4) . ?
C7 C9 1.532(4) . ?
C7 C8 1.535(5) . ?
C8 H8A 0.9800 . ?
C8 H8B 0.9800 . ?
C8 H8C 0.9800 . ?
C9 H9A 0.9800 . ?
C9 H9B 0.9800 . ?
C9 H9C 0.9800 . ?
C10 H10A 0.9800 . ?
C10 H10B 0.9800 . ?
C10 H10C 0.9800 . ?
O2 C11 1.375(3) . ?
O2 C59 1.448(4) . ?
C11 C12 1.394(4) . ?
C11 C16 1.397(4) . ?
C12 C13 1.395(4) . ?
C13 C14 1.391(4) . ?
C13 H13 0.9500 . ?
C14 C15 1.382(4) . ?
C14 C17 1.538(4) . ?
C15 C16 1.398(4) . ?
C15 H15 0.9500 . ?
C16 S2 1.771(3) . ?
S2 C22 1.772(3) . ?
C17 C20 1.521(4) . ?
C17 C19 1.526(4) . ?
C17 C18 1.533(5) . ?
C18 H18A 0.9800 . ?
C18 H18B 0.9800 . ?
C18 H18C 0.9800 . ?
C19 H19A 0.9800 . ?
C19 H19B 0.9800 . ?
C19 H19C 0.9800 . ?
C20 H20A 0.9800 . ?
C20 H20B 0.9800 . ?
C20 H20C 0.9800 . ?
O3 C21 1.378(3) . ?
O3 C50 1.424(4) . ?
C21 C22 1.386(4) . ?
C21 C26 1.396(4) . ?
C22 C23 1.400(4) . ?
C23 C24 1.392(4) . ?
C23 H23 0.9500 . ?
C24 C25 1.397(4) . ?
C24 C27 1.533(4) . ?
C25 C26 1.389(4) . ?
C25 H25 0.9500 . ?
C26 S3 1.774(3) . ?
S3 C36 1.771(3) . ?
C27 C28 1.526(4) . ?
C27 C29 1.532(4) . ?
C27 C30 1.537(4) . ?
C28 H28A 0.9800 . ?
C28 H28B 0.9800 . ?
C28 H28C 0.9800 . ?
C29 H29A 0.9800 . ?
C29 H29B 0.9800 . ?
C29 H29C 0.9800 . ?
C30 H30A 0.9800 . ?
C30 H30B 0.9800 . ?
C30 H30C 0.9800 . ?
O4 C31 1.374(3) . ?
O4 C65 1.432(3) . ?
C31 C32 1.391(4) . ?
C31 C36 1.396(4) . ?
C32 C33 1.397(4) . ?
C32 S4 1.767(3) . ?
C33 C34 1.395(4) . ?
C33 H33 0.9500 . ?
C34 C35 1.398(4) . ?
C34 C37 1.536(4) . ?
C35 C36 1.390(4) . ?
C35 H35 0.9500 . ?
C37 C39 1.525(5) . ?
C37 C40 1.530(4) . ?
C37 C38 1.535(5) . ?
C38 H38A 0.9800 . ?
C38 H38B 0.9800 . ?
C38 H38C 0.9800 . ?
C39 H39A 0.9800 . ?
C39 H39B 0.9800 . ?
C39 H39C 0.9800 . ?
C40 H40A 0.9800 . ?
C40 H40B 0.9800 . ?
C40 H40C 0.9800 . ?
C41 C42 1.508(4) . ?
C41 H41A 0.9900 . ?
C41 H41B 0.9900 . ?
C42 N1 1.448(4) . ?
C42 H42A 0.9900 . ?
C42 H42B 0.9900 . ?
N1 C43 1.342(4) . ?
N1 H1 0.84(4) . ?
C43 N2 1.358(4) . ?
C43 S5 1.668(3) . ?
N2 C44 1.423(4) . ?
N2 H2 0.86(4) . ?
C44 C45 1.377(5) . ?
C44 C49 1.381(5) . ?
C45 C46 1.394(6) . ?
C45 H45 0.9500 . ?
C46 C47 1.357(7) . ?
C46 H46 0.9500 . ?
C47 C48 1.360(7) . ?
C47 H47 0.9500 . ?
C48 C49 1.388(5) . ?
C48 H48 0.9500 . ?
C49 H49 0.9500 . ?
C50 C51 1.497(4) . ?
C50 H50A 0.9900 . ?
C50 H50B 0.9900 . ?
C51 N3 1.455(4) . ?
C51 H51A 0.9900 . ?
C51 H51B 0.9900 . ?
N3 C52 1.335(4) . ?
N3 H3 0.89(4) . ?
C52 N4 1.357(4) . ?
C52 S6 1.687(3) . ?
N4 C53 1.415(4) . ?
N4 H4 0.91(4) . ?
C53 C54 1.375(5) . ?
C53 C58 1.389(5) . ?
C54 C55 1.378(5) . ?
C54 H54 0.9500 . ?
C55 C56 1.376(5) . ?
C55 H55 0.9500 . ?
C56 C57 1.366(6) . ?
C56 H56 0.9500 . ?
C57 C58 1.377(6) . ?
C57 H57 0.9500 . ?
C58 H58 0.9500 . ?
C59 C60 1.494(5) . ?
C59 H59A 0.9900 . ?
C59 H59B 0.9900 . ?
C60 N5 1.342(4) . ?
C60 C61 1.373(5) . ?
C61 C62 1.391(6) . ?
C61 H61 0.9500 . ?
C62 C63 1.372(7) . ?
C62 H62 0.9500 . ?
C63 C64 1.356(7) . ?
C63 H63 0.9500 . ?
C64 N5 1.331(5) . ?
C64 H64 0.9500 . ?
C65 C66 1.502(4) . ?
C65 H65A 0.9900 . ?
C65 H65B 0.9900 . ?
C66 N6 1.338(4) . ?
C66 C67 1.385(4) . ?
C67 C68 1.390(4) . ?
C67 H67 0.9500 . ?
C68 C69 1.384(5) . ?
C68 H68 0.9500 . ?
C69 C70 1.378(5) . ?
C69 H69 0.9500 . ?
C70 N6 1.341(4) . ?
C70 H70 0.9500 . ?
O1A C1A 1.382(3) . ?
O1A C41A 1.435(3) . ?
C1A C6A 1.391(4) . ?
C1A C2A 1.393(4) . ?
C2A C3A 1.405(4) . ?
C2A S4A 1.764(3) . ?
C3A C4A 1.383(4) . ?
C3A H3B 0.9500 . ?
C4A C5A 1.393(4) . ?
C4A C7A 1.536(4) . ?
C5A C6A 1.396(4) . ?
C5A H5B 0.9500 . ?
C6A S1A 1.779(3) . ?
S1A C12A 1.777(3) . ?
C7A C9A 1.526(4) . ?
C7A C8A 1.532(4) . ?
C7A C10A 1.532(4) . ?
C8A H8D 0.9800 . ?
C8A H8E 0.9800 . ?
C8A H8F 0.9800 . ?
C9A H9D 0.9800 . ?
C9A H9E 0.9800 . ?
C9A H9F 0.9800 . ?
C10A H10D 0.9800 . ?
C10A H10E 0.9800 . ?
C10A H10F 0.9800 . ?
O2A C11A 1.379(3) . ?
O2A C46A 1.430(3) . ?
C11A C12A 1.392(4) . ?
C11A C16A 1.397(4) . ?
C12A C13A 1.389(4) . ?
C13A C14A 1.400(4) . ?
C13A H13A 0.9500 . ?
C14A C15A 1.388(4) . ?
C14A C17A 1.533(4) . ?
C15A C16A 1.398(4) . ?
C15A H15A 0.9500 . ?
C16A S2A 1.769(3) . ?
S2A C22A 1.773(3) . ?
C17A C19A 1.529(4) . ?
C17A C20A 1.531(4) . ?
C17A C18A 1.532(4) . ?
C18A H18D 0.9800 . ?
C18A H18E 0.9800 . ?
C18A H18F 0.9800 . ?
C19A H19D 0.9800 . ?
C19A H19E 0.9800 . ?
C19A H19F 0.9800 . ?
C20A H20D 0.9800 . ?
C20A H20E 0.9800 . ?
C20A H20F 0.9800 . ?
O3A C21A 1.375(3) . ?
O3A C45A 1.448(4) . ?
C21A C22A 1.391(4) . ?
C21A C26A 1.400(4) . ?
C22A C23A 1.394(4) . ?
C23A C24A 1.391(4) . ?
C23A H23A 0.9500 . ?
C24A C25A 1.391(4) . ?
C24A C27A 1.532(4) . ?
C25A C26A 1.389(4) . ?
C25A H25A 0.9500 . ?
C26A S3A 1.776(3) . ?
S3A C32A 1.778(3) . ?
C27A C30A 1.526(4) . ?
C27A C29A 1.531(4) . ?
C27A C28A 1.534(5) . ?
C28A H28D 0.9800 . ?
C28A H28E 0.9800 . ?
C28A H28F 0.9800 . ?
C29A H29D 0.9800 . ?
C29A H29E 0.9800 . ?
C29A H29F 0.9800 . ?
C30A H30D 0.9800 . ?
C30A H30E 0.9800 . ?
C30A H30F 0.9800 . ?
O4A C31A 1.378(3) . ?
O4A C52A 1.444(4) . ?
C31A C36A 1.394(4) . ?
C31A C32A 1.399(4) . ?
C32A C33A 1.390(4) . ?
C33A C34A 1.391(4) . ?
C33A H33A 0.9500 . ?
C34A C35A 1.392(4) . ?
C34A C37A 1.539(4) . ?
C35A C36A 1.386(4) . ?
C35A H35A 0.9500 . ?
C36A S4A 1.769(3) . ?
C37A C38A 1.515(5) . ?
C37A C39A 1.522(5) . ?
C37A C40A 1.535(6) . ?
C38A H38D 0.9800 . ?
C38A H38E 0.9800 . ?
C38A H38F 0.9800 . ?
C39A H39D 0.9800 . ?
C39A H39E 0.9800 . ?
C39A H39F 0.9800 . ?
C40A H40D 0.9800 . ?
C40A H40E 0.9800 . ?
C40A H40F 0.9800 . ?
C41A C42A 1.485(4) . ?
C41A H41C 0.9900 . ?
C41A H41D 0.9900 . ?
C42A N3A 1.461(4) . ?
C42A H42C 0.9900 . ?
C42A H42D 0.9900 . ?
N3A C43A 1.298(4) . ?
N3A H5 0.97(4) . ?
C43A N4A 1.331(4) . ?
C43A H43A 0.9500 . ?
N4A C44A 1.472(4) . ?
N4A H6 0.85(4) . ?
C44A C45A 1.490(5) . ?
C44A H44A 0.9900 . ?
C44A H44B 0.9900 . ?
C45A H45A 0.9900 . ?
C45A H45B 0.9900 . ?
C46A C47A 1.505(4) . ?
C46A H46A 0.9900 . ?
C46A H46B 0.9900 . ?
C47A N1A 1.336(4) . ?
C47A C48A 1.384(4) . ?
C48A C49A 1.382(4) . ?
C48A H48A 0.9500 . ?
C49A C50A 1.377(5) . ?
C49A H49A 0.9500 . ?
C50A C51A 1.368(5) . ?
C50A H50C 0.9500 . ?
C51A N1A 1.345(4) . ?
C51A H51C 0.9500 . ?
C52A C53A 1.491(4) . ?
C52A H52A 0.9900 . ?
C52A H52B 0.9900 . ?
C53A N2A 1.331(4) . ?
C53A C54A 1.380(5) . ?
C54A C55A 1.382(6) . ?
C54A H54A 0.9500 . ?
C55A C56A 1.377(6) . ?
C55A H55A 0.9500 . ?
C56A C57A 1.358(6) . ?
C56A H56A 0.9500 . ?
C57A N2A 1.335(5) . ?
C57A H57A 0.9500 . ?
C71 Cl3 1.739(7) . ?
C71 Cl2 1.744(10) . ?
C71 Cl1 1.764(8) . ?
C71 H71 1.0000 . ?
C71X Cl3X 1.746(10) . ?
C71X Cl2X 1.749(14) . ?
C71X Cl1X 1.751(11) . ?
C71X H71X 1.0000 . ?

loop_
_geom_hbond_atom_site_label_D
_geom_hbond_atom_site_label_H
_geom_hbond_atom_site_label_A
_geom_hbond_distance_DH
_geom_hbond_distance_HA
_geom_hbond_distance_DA
_geom_hbond_angle_DHA
_geom_hbond_site_symmetry_A
_geom_hbond_publ_flag
C3 H3A S2A 0.95 2.99 3.873(3) 154.6 5_666 yes
C41 H41B S4 0.99 2.93 3.509(3) 118.5 . yes
N1 H1 Cl4 0.84(4) 2.49(4) 3.281(3) 157(3) 6_657 yes
N2 H2 Cl4 0.86(4) 2.56(4) 3.353(3) 152(3) 6_657 yes
C45 H45 Cl1 0.95 2.96 3.596(5) 125.7 6_657 yes
C50 H50A S6 0.99 3.03 3.527(4) 112.6 . yes
C50 H50B S2 0.99 2.77 3.361(4) 118.9 . yes
N4 H4 Cl4 0.91(4) 2.49(4) 3.332(3) 153(3) . yes
C54 H54 S5 0.95 2.70 3.461(3) 137.1 . yes
C58 H58 Cl4 0.95 2.98 3.713(4) 134.9 . yes
C59 H59A S2 0.99 2.65 3.330(3) 126.2 . yes
C65 H65A S3 0.99 3.02 3.562(3) 115.6 . yes
C42A H42C N2 0.99 2.50 3.433(4) 157.3 6_557 yes
C42A H42C Cl4 0.99 2.96 3.557(3) 119.8 . yes
N3A H5 Cl4 0.97(4) 2.29(4) 3.155(3) 148(3) . yes
N4A H6 S6 0.85(4) 2.37(4) 3.169(3) 156(3) . yes
C45A H45A S3A 0.99 2.87 3.384(4) 113.4 . yes
C46A H46A S1A 0.99 2.99 3.555(3) 117.0 . yes
C48A H48A O4A 0.95 2.62 3.455(4) 146.2 . yes
C52A H52B S3A 0.99 2.67 3.328(3) 124.2 . yes
C54A H54A Cl1 0.95 2.78 3.628(4) 149.5 8_665 yes
C71 H71 Cl4 1.00 2.63 3.532(10) 149.5 . yes
C71X H71X Cl4 1.00 2.71 3.35(2) 122.0 . yes

loop_
_geom_torsion_atom_site_label_1
_geom_torsion_atom_site_label_2
_geom_torsion_atom_site_label_3
_geom_torsion_atom_site_label_4
_geom_torsion
_geom_torsion_site_symmetry_1
_geom_torsion_site_symmetry_2
_geom_torsion_site_symmetry_3
_geom_torsion_site_symmetry_4
_geom_torsion_publ_flag
C41 O1 C1 C6 -94.4(3) . . . . ?
C41 O1 C1 C2 85.7(3) . . . . ?
O1 C1 C2 C3 -177.4(2) . . . . ?
C6 C1 C2 C3 2.6(4) . . . . ?
O1 C1 C2 S4 -8.3(4) . . . . ?
C6 C1 C2 S4 171.7(2) . . . . ?
C1 C2 C3 C4 1.2(4) . . . . ?
S4 C2 C3 C4 -169.1(2) . . . . ?
C2 C3 C4 C5 -4.8(4) . . . . ?
C2 C3 C4 C7 174.5(3) . . . . ?
C3 C4 C5 C6 4.7(4) . . . . ?
C7 C4 C5 C6 -174.6(2) . . . . ?
O1 C1 C6 C5 177.3(2) . . . . ?
C2 C1 C6 C5 -2.8(4) . . . . ?
O1 C1 C6 S1 8.7(4) . . . . ?
C2 C1 C6 S1 -171.4(2) . . . . ?
C4 C5 C6 C1 -1.0(4) . . . . ?
C4 C5 C6 S1 168.8(2) . . . . ?
C1 C6 S1 C12 -39.3(3) . . . . ?
C5 C6 S1 C12 151.5(2) . . . . ?
C5 C4 C7 C10 5.4(4) . . . . ?
C3 C4 C7 C10 -173.9(3) . . . . ?
C5 C4 C7 C9 -117.0(3) . . . . ?
C3 C4 C7 C9 63.8(3) . . . . ?
C5 C4 C7 C8 123.9(3) . . . . ?
C3 C4 C7 C8 -55.4(4) . . . . ?
C59 O2 C11 C12 -112.6(3) . . . . ?
C59 O2 C11 C16 71.2(3) . . . . ?
O2 C11 C12 C13 -178.5(2) . . . . ?
C16 C11 C12 C13 -2.1(4) . . . . ?
O2 C11 C12 S1 12.2(4) . . . . ?
C16 C11 C12 S1 -171.4(2) . . . . ?
C6 S1 C12 C11 -56.0(3) . . . . ?
C6 S1 C12 C13 134.2(2) . . . . ?
C11 C12 C13 C14 0.2(4) . . . . ?
S1 C12 C13 C14 170.2(2) . . . . ?
C12 C13 C14 C15 1.6(4) . . . . ?
C12 C13 C14 C17 -175.5(3) . . . . ?
C13 C14 C15 C16 -1.4(4) . . . . ?
C17 C14 C15 C16 175.7(3) . . . . ?
O2 C11 C16 C15 178.5(2) . . . . ?
C12 C11 C16 C15 2.3(4) . . . . ?
O2 C11 C16 S2 -8.0(4) . . . . ?
C12 C11 C16 S2 175.8(2) . . . . ?
C14 C15 C16 C11 -0.6(4) . . . . ?
C14 C15 C16 S2 -174.7(2) . . . . ?
C11 C16 S2 C22 47.6(3) . . . . ?
C15 C16 S2 C22 -138.7(2) . . . . ?
C15 C14 C17 C20 22.0(4) . . . . ?
C13 C14 C17 C20 -161.0(3) . . . . ?
C15 C14 C17 C19 142.4(3) . . . . ?
C13 C14 C17 C19 -40.6(4) . . . . ?
C15 C14 C17 C18 -99.1(3) . . . . ?
C13 C14 C17 C18 77.9(4) . . . . ?
C50 O3 C21 C22 76.7(3) . . . . ?
C50 O3 C21 C26 -106.0(3) . . . . ?
O3 C21 C22 C23 177.6(2) . . . . ?
C26 C21 C22 C23 0.3(4) . . . . ?
O3 C21 C22 S2 -10.9(4) . . . . ?
C26 C21 C22 S2 171.8(2) . . . . ?
C16 S2 C22 C21 55.0(3) . . . . ?
C16 S2 C22 C23 -133.1(2) . . . . ?
C21 C22 C23 C24 -0.8(4) . . . . ?
S2 C22 C23 C24 -172.9(2) . . . . ?
C22 C23 C24 C25 -0.1(4) . . . . ?
C22 C23 C24 C27 -179.3(2) . . . . ?
C23 C24 C25 C26 1.4(4) . . . . ?
C27 C24 C25 C26 -179.4(2) . . . . ?
C24 C25 C26 C21 -1.9(4) . . . . ?
C24 C25 C26 S3 169.1(2) . . . . ?
O3 C21 C26 C25 -176.4(2) . . . . ?
C22 C21 C26 C25 1.0(4) . . . . ?
O3 C21 C26 S3 13.0(4) . . . . ?
C22 C21 C26 S3 -169.6(2) . . . . ?
C25 C26 S3 C36 133.8(2) . . . . ?
C21 C26 S3 C36 -55.2(3) . . . . ?
C23 C24 C27 C28 -7.1(4) . . . . ?
C25 C24 C27 C28 173.7(3) . . . . ?
C23 C24 C27 C29 113.3(3) . . . . ?
C25 C24 C27 C29 -65.9(3) . . . . ?
C23 C24 C27 C30 -127.2(3) . . . . ?
C25 C24 C27 C30 53.6(3) . . . . ?
C65 O4 C31 C32 92.5(3) . . . . ?
C65 O4 C31 C36 -91.2(3) . . . . ?
O4 C31 C32 C33 176.4(2) . . . . ?
C36 C31 C32 C33 0.0(4) . . . . ?
O4 C31 C32 S4 -13.0(4) . . . . ?
C36 C31 C32 S4 170.6(2) . . . . ?
C31 C32 C33 C34 -0.1(4) . . . . ?
S4 C32 C33 C34 -171.3(2) . . . . ?
C32 C33 C34 C35 0.0(4) . . . . ?
C32 C33 C34 C37 -179.5(3) . . . . ?
C33 C34 C35 C36 0.2(4) . . . . ?
C37 C34 C35 C36 179.8(3) . . . . ?
C34 C35 C36 C31 -0.3(4) . . . . ?
C34 C35 C36 S3 171.2(2) . . . . ?
O4 C31 C36 C35 -176.2(2) . . . . ?
C32 C31 C36 C35 0.2(4) . . . . ?
O4 C31 C36 S3 12.9(4) . . . . ?
C32 C31 C36 S3 -170.7(2) . . . . ?
C26 S3 C36 C35 141.5(2) . . . . ?
C26 S3 C36 C31 -47.3(3) . . . . ?
C31 C32 S4 C2 54.8(3) . . . . ?
C33 C32 S4 C2 -134.2(2) . . . . ?
C3 C2 S4 C32 -153.1(2) . . . . ?
C1 C2 S4 C32 37.2(3) . . . . ?
C33 C34 C37 C39 1.9(4) . . . . ?
C35 C34 C37 C39 -177.6(3) . . . . ?
C33 C34 C37 C40 -118.4(3) . . . . ?
C35 C34 C37 C40 62.1(4) . . . . ?
C33 C34 C37 C38 122.2(3) . . . . ?
C35 C34 C37 C38 -57.3(4) . . . . ?
C1 O1 C41 C42 -175.1(2) . . . . ?
O1 C41 C42 N1 167.2(2) . . . . ?
C41 C42 N1 C43 164.5(3) . . . . ?
C42 N1 C43 N2 173.9(3) . . . . ?
C42 N1 C43 S5 -4.6(4) . . . . ?
N1 C43 N2 C44 167.6(3) . . . . ?
S5 C43 N2 C44 -14.0(5) . . . . ?
C43 N2 C44 C45 144.3(3) . . . . ?
C43 N2 C44 C49 -40.0(5) . . . . ?
C49 C44 C45 C46 -0.1(5) . . . . ?
N2 C44 C45 C46 175.8(3) . . . . ?
C44 C45 C46 C47 1.0(6) . . . . ?
C45 C46 C47 C48 -1.0(6) . . . . ?
C46 C47 C48 C49 0.0(6) . . . . ?
C45 C44 C49 C48 -0.9(5) . . . . ?
N2 C44 C49 C48 -176.5(3) . . . . ?
C47 C48 C49 C44 0.9(5) . . . . ?
C21 O3 C50 C51 162.5(3) . . . . ?
O3 C50 C51 N3 163.0(3) . . . . ?
C50 C51 N3 C52 80.8(4) . . . . ?
C51 N3 C52 N4 -179.6(3) . . . . ?
C51 N3 C52 S6 0.9(5) . . . . ?
N3 C52 N4 C53 -1.3(5) . . . . ?
S6 C52 N4 C53 178.2(3) . . . . ?
C52 N4 C53 C54 -52.4(5) . . . . ?
C52 N4 C53 C58 130.6(4) . . . . ?
C58 C53 C54 C55 -2.3(5) . . . . ?
N4 C53 C54 C55 -179.2(3) . . . . ?
C53 C54 C55 C56 1.6(5) . . . . ?
C54 C55 C56 C57 -0.3(6) . . . . ?
C55 C56 C57 C58 -0.2(7) . . . . ?
C56 C57 C58 C53 -0.4(6) . . . . ?
C54 C53 C58 C57 1.7(5) . . . . ?
N4 C53 C58 C57 178.7(3) . . . . ?
C11 O2 C59 C60 77.2(3) . . . . ?
O2 C59 C60 N5 83.7(3) . . . . ?
O2 C59 C60 C61 -95.5(4) . . . . ?
N5 C60 C61 C62 -1.4(6) . . . . ?
C59 C60 C61 C62 177.8(4) . . . . ?
C60 C61 C62 C63 0.0(7) . . . . ?
C61 C62 C63 C64 1.4(7) . . . . ?
C62 C63 C64 N5 -1.5(7) . . . . ?
C63 C64 N5 C60 0.0(6) . . . . ?
C61 C60 N5 C64 1.4(5) . . . . ?
C59 C60 N5 C64 -177.8(3) . . . . ?
C31 O4 C65 C66 -170.6(2) . . . . ?
O4 C65 C66 N6 -170.2(2) . . . . ?
O4 C65 C66 C67 9.4(4) . . . . ?
N6 C66 C67 C68 -1.8(4) . . . . ?
C65 C66 C67 C68 178.7(3) . . . . ?
C66 C67 C68 C69 1.8(5) . . . . ?
C67 C68 C69 C70 -0.7(5) . . . . ?
C68 C69 C70 N6 -0.7(5) . . . . ?
C67 C66 N6 C70 0.5(4) . . . . ?
C65 C66 N6 C70 -179.9(3) . . . . ?
C69 C70 N6 C66 0.8(5) . . . . ?
C41A O1A C1A C6A -94.3(3) . . . . ?
C41A O1A C1A C2A 86.7(3) . . . . ?
O1A C1A C2A C3A 179.1(2) . . . . ?
C6A C1A C2A C3A 0.1(4) . . . . ?
O1A C1A C2A S4A -11.8(4) . . . . ?
C6A C1A C2A S4A 169.2(2) . . . . ?
C1A C2A C3A C4A 1.6(4) . . . . ?
S4A C2A C3A C4A -168.5(2) . . . . ?
C2A C3A C4A C5A -2.7(4) . . . . ?
C2A C3A C4A C7A 177.2(2) . . . . ?
C3A C4A C5A C6A 2.2(4) . . . . ?
C7A C4A C5A C6A -177.8(2) . . . . ?
O1A C1A C6A C5A -179.6(2) . . . . ?
C2A C1A C6A C5A -0.6(4) . . . . ?
O1A C1A C6A S1A 11.5(4) . . . . ?
C2A C1A C6A S1A -169.49(19) . . . . ?
C4A C5A C6A C1A -0.6(4) . . . . ?
C4A C5A C6A S1A 169.1(2) . . . . ?
C1A C6A S1A C12A -54.9(3) . . . . ?
C5A C6A S1A C12A 135.7(2) . . . . ?
C3A C4A C7A C9A -3.2(4) . . . . ?
C5A C4A C7A C9A 176.8(3) . . . . ?
C3A C4A C7A C8A -123.3(3) . . . . ?
C5A C4A C7A C8A 56.7(3) . . . . ?
C3A C4A C7A C10A 117.3(3) . . . . ?
C5A C4A C7A C10A -62.8(3) . . . . ?
C46A O2A C11A C12A -88.3(3) . . . . ?
C46A O2A C11A C16A 93.4(3) . . . . ?
O2A C11A C12A C13A -178.5(2) . . . . ?
C16A C11A C12A C13A -0.2(4) . . . . ?
O2A C11A C12A S1A 8.5(4) . . . . ?
C16A C11A C12A S1A -173.1(2) . . . . ?
C6A S1A C12A C13A 148.2(2) . . . . ?
C6A S1A C12A C11A -38.5(3) . . . . ?
C11A C12A C13A C14A 0.3(4) . . . . ?
S1A C12A C13A C14A 173.9(2) . . . . ?
C12A C13A C14A C15A 0.0(4) . . . . ?
C12A C13A C14A C17A 178.9(2) . . . . ?
C13A C14A C15A C16A -0.6(4) . . . . ?
C17A C14A C15A C16A -179.4(3) . . . . ?
O2A C11A C16A C15A 178.0(2) . . . . ?
C12A C11A C16A C15A -0.3(4) . . . . ?
O2A C11A C16A S2A -9.4(4) . . . . ?
C12A C11A C16A S2A 172.2(2) . . . . ?
C14A C15A C16A C11A 0.7(4) . . . . ?
C14A C15A C16A S2A -172.5(2) . . . . ?
C11A C16A S2A C22A 47.2(3) . . . . ?
C15A C16A S2A C22A -139.9(2) . . . . ?
C15A C14A C17A C19A -118.6(3) . . . . ?
C13A C14A C17A C19A 62.6(3) . . . . ?
C15A C14A C17A C20A 0.4(4) . . . . ?
C13A C14A C17A C20A -178.4(3) . . . . ?
C15A C14A C17A C18A 120.7(3) . . . . ?
C13A C14A C17A C18A -58.1(4) . . . . ?
C45A O3A C21A C22A 102.4(3) . . . . ?
C45A O3A C21A C26A -79.7(3) . . . . ?
O3A C21A C22A C23A 178.8(2) . . . . ?
C26A C21A C22A C23A 0.9(4) . . . . ?
O3A C21A C22A S2A -10.9(4) . . . . ?
C26A C21A C22A S2A 171.2(2) . . . . ?
C16A S2A C22A C21A 54.9(3) . . . . ?
C16A S2A C22A C23A -134.4(2) . . . . ?
C21A C22A C23A C24A 1.4(4) . . . . ?
S2A C22A C23A C24A -169.4(2) . . . . ?
C22A C23A C24A C25A -2.4(4) . . . . ?
C22A C23A C24A C27A 178.2(3) . . . . ?
C23A C24A C25A C26A 1.0(4) . . . . ?
C27A C24A C25A C26A -179.6(3) . . . . ?
C24A C25A C26A C21A 1.3(4) . . . . ?
C24A C25A C26A S3A 173.4(2) . . . . ?
O3A C21A C26A C25A 179.9(2) . . . . ?
C22A C21A C26A C25A -2.3(4) . . . . ?
O3A C21A C26A S3A 8.2(4) . . . . ?
C22A C21A C26A S3A -174.0(2) . . . . ?
C25A C26A S3A C32A 127.6(2) . . . . ?
C21A C26A S3A C32A -60.6(3) . . . . ?
C23A C24A C27A C30A 121.8(3) . . . . ?
C25A C24A C27A C30A -57.5(4) . . . . ?
C23A C24A C27A C29A -118.1(3) . . . . ?
C25A C24A C27A C29A 62.6(4) . . . . ?
C23A C24A C27A C28A 1.7(4) . . . . ?
C25A C24A C27A C28A -177.7(3) . . . . ?
C52A O4A C31A C36A 109.6(3) . . . . ?
C52A O4A C31A C32A -72.5(3) . . . . ?
O4A C31A C32A C33A -179.1(3) . . . . ?
C36A C31A C32A C33A -1.2(4) . . . . ?
O4A C31A C32A S3A 8.0(4) . . . . ?
C36A C31A C32A S3A -174.0(2) . . . . ?
C26A S3A C32A C33A 143.8(2) . . . . ?
C26A S3A C32A C31A -43.0(3) . . . . ?
C31A C32A C33A C34A 0.1(5) . . . . ?
S3A C32A C33A C34A 173.6(2) . . . . ?
C32A C33A C34A C35A 0.9(5) . . . . ?
C32A C33A C34A C37A -177.6(3) . . . . ?
C33A C34A C35A C36A -0.8(4) . . . . ?
C37A C34A C35A C36A 177.7(3) . . . . ?
C34A C35A C36A C31A -0.3(4) . . . . ?
C34A C35A C36A S4A -172.8(2) . . . . ?
O4A C31A C36A C35A 179.3(2) . . . . ?
C32A C31A C36A C35A 1.3(4) . . . . ?
O4A C31A C36A S4A -8.8(4) . . . . ?
C32A C31A C36A S4A 173.3(2) . . . . ?
C1A C2A S4A C36A 44.2(3) . . . . ?
C3A C2A S4A C36A -146.2(2) . . . . ?
C35A C36A S4A C2A -132.9(2) . . . . ?
C31A C36A S4A C2A 54.7(3) . . . . ?
C33A C34A C37A C38A -46.6(4) . . . . ?
C35A C34A C37A C38A 135.0(3) . . . . ?
C33A C34A C37A C39A -166.4(3) . . . . ?
C35A C34A C37A C39A 15.1(5) . . . . ?
C33A C34A C37A C40A 72.1(4) . . . . ?
C35A C34A C37A C40A -106.3(4) . . . . ?
C1A O1A C41A C42A 144.6(2) . . . . ?
O1A C41A C42A N3A 66.6(3) . . . . ?
C41A C42A N3A C43A -83.6(4) . . . . ?
C42A N3A C43A N4A -169.9(3) . . . . ?
N3A C43A N4A C44A 173.1(3) . . . . ?
C43A N4A C44A C45A 76.6(4) . . . . ?
C21A O3A C45A C44A -153.3(3) . . . . ?
N4A C44A C45A O3A -60.7(4) . . . . ?
C11A O2A C46A C47A -177.4(2) . . . . ?
O2A C46A C47A N1A 165.2(3) . . . . ?
O2A C46A C47A C48A -15.9(5) . . . . ?
N1A C47A C48A C49A 0.6(5) . . . . ?
C46A C47A C48A C49A -178.1(3) . . . . ?
C47A C48A C49A C50A -1.5(5) . . . . ?
C48A C49A C50A C51A 0.9(5) . . . . ?
C49A C50A C51A N1A 0.5(6) . . . . ?
C48A C47A N1A C51A 0.8(5) . . . . ?
C46A C47A N1A C51A 179.6(3) . . . . ?
C50A C51A N1A C47A -1.4(6) . . . . ?
C31A O4A C52A C53A -80.3(3) . . . . ?
O4A C52A C53A N2A -96.0(3) . . . . ?
O4A C52A C53A C54A 83.9(4) . . . . ?
N2A C53A C54A C55A 0.0(6) . . . . ?
C52A C53A C54A C55A -179.9(4) . . . . ?
C53A C54A C55A C56A 0.1(6) . . . . ?
C54A C55A C56A C57A -0.2(7) . . . . ?
C55A C56A C57A N2A 0.2(7) . . . . ?
C54A C53A N2A C57A 0.0(5) . . . . ?
C52A C53A N2A C57A 180.0(3) . . . . ?
C56A C57A N2A C53A -0.2(6) . . . . ?
